data_7247195
loop_
_publ_author_name
'Habib, Faiza'
'Tocher, Derek A.'
'Carmalt, Claire J.'

_publ_section_title
;
 Encapsulation of N-containing compounds in a new hydrophilic Cd-based
 crystalline sponge via coordinative alignment method
;
_journal_issue 35
_journal_name_full CrystEngComm
_journal_page_first 5001
_journal_page_last 5011
_journal_paper_doi 10.1039/D3CE00592E
_journal_volume 25
_journal_year 2023
_chemical_formula_moiety 'C153.5 H114 Cd6.9 N25 O38.9, 2.25(C3 H6 O), 0.5(C3 H7 N O)'
_chemical_formula_sum 'C161.75 H131 Cd6.9 N25.5 O41.65'
_chemical_formula_weight 3873.87
_chemical_name_systematic xstr1386
_space_group_crystal_system monoclinic
_space_group_IT_number 14
_space_group_name_Hall '-P 2yn'
_space_group_name_H-M_alt 'P 1 21/n 1'
_atom_sites_solution_hydrogens mixed
_atom_sites_solution_primary iterative
_audit_creation_date 2022-10-22
_audit_creation_method
;
Olex2 1.2
(compiled 2018.05.29 svn.r3508 for OlexSys, GUI svn.r5506)
;
_audit_update_record
;
2023-06-12 deposited with the CCDC.	2023-08-04 downloaded from the CCDC.
;
_cell_angle_alpha 90
_cell_angle_beta 93.6969(14)
_cell_angle_gamma 90
_cell_formula_units_Z 4
_cell_length_a 14.9412(2)
_cell_length_b 42.7238(4)
_cell_length_c 33.8725(4)
_cell_measurement_reflns_used 66192
_cell_measurement_temperature 156(9)
_cell_measurement_theta_max 73.4820
_cell_measurement_theta_min 3.6880
_cell_volume 21577.3(4)
_computing_cell_refinement 'CrysAlisPro 1.171.41.112a (Rigaku OD, 2021)'
_computing_data_collection 'CrysAlisPro 1.171.41.112a (Rigaku OD, 2021)'
_computing_data_reduction 'CrysAlisPro 1.171.41.112a (Rigaku OD, 2021)'
_computing_molecular_graphics 'Olex2 (Dolomanov et al., 2009)'
_computing_publication_material 'Olex2 (Dolomanov et al., 2009)'
_computing_structure_refinement 'ShelXL (Sheldrick, 2015)'
_computing_structure_solution 'olex2.solve (Bourhis et al., 2015)'
_diffrn_ambient_environment N~2~
_diffrn_ambient_temperature 156(9)
_diffrn_detector 'CCD plate'
_diffrn_detector_area_resol_mean 5.2031
_diffrn_detector_type Atlas
_diffrn_measured_fraction_theta_full 1.000
_diffrn_measured_fraction_theta_max 0.985
_diffrn_measurement_details
;
List of Runs (angles in degrees, time in seconds):

  # Type    Start    End  Width  t~exp~   \w     \q     \k     \f   Frames
#--------------------------------------------------------------------------
  1  \w   -110.10 -18.00   0.30    0.80    --  -42.62 -38.00 -90.00  307
  2  \w    -67.00  30.20   0.30    0.80    --  -42.62  38.00  90.00  324
  3  \w    -85.00 -58.00   0.30    0.80    --  -42.62 125.00 120.00   90
  4  \w    -71.00  30.10   0.30    0.80    --  -42.62  57.00-150.00  337
  5  \w      9.00  34.80   0.30    0.80    --   42.62 -99.00-180.00   86
  6  \w     53.00  96.20   0.30    0.80    --   42.62-125.00   0.00  144
  7  \w     32.00 123.20   0.30    3.17    --  106.06 -30.00-180.00  304
  8  \w     47.00 111.20   0.30    3.17    --  106.06-125.00-180.00  214
  9  \w     47.00 109.10   0.30    3.17    --  106.06 -45.00   0.00  207
 10  \w     28.00 152.20   0.30    3.17    --  106.06 -15.00   0.00  414
 11  \w     24.80 107.00   0.30    3.17    --  106.06 -94.00-150.00  274
 12  \w     27.00 102.00   0.30    3.17    --  106.06 -94.00  30.00  250
 13  \w    128.00 158.00   0.30    3.17    --  106.06  77.00-180.00  100
 14  \w     80.00 107.00   0.30    3.17    --  106.06 -94.00  60.00   90
 15  \w     55.00  80.20   0.30    3.17    --  106.06-125.00 -60.00   84
 16  \w     34.00  80.20   0.30    3.17    --  106.06-125.00-150.00  154
 17  \w     29.00 107.00   0.30    3.17    --  106.06 -94.00 -30.00  260
 18  \w     76.00 107.20   0.30    3.17    --  106.06-107.00-150.74  104
 19  \w     83.00 170.00   0.30    3.17    --  106.06  45.00   0.00  290
 20  \w     56.00 107.00   0.30    3.17    --  106.06-105.00 -52.54  170
;
_diffrn_measurement_device 'four-circle diffractometer'
_diffrn_measurement_device_type 'SuperNova, Dual, Cu at home/near, Atlas'
_diffrn_measurement_method '\w scans'
_diffrn_orient_matrix_type 'CrysAlisPro convention (1999,Acta A55,543-557)'
_diffrn_orient_matrix_UB_11 -0.0109497000
_diffrn_orient_matrix_UB_12 -0.0181455000
_diffrn_orient_matrix_UB_13 -0.0393241000
_diffrn_orient_matrix_UB_21 0.1014681000
_diffrn_orient_matrix_UB_22 -0.0068544000
_diffrn_orient_matrix_UB_23 0.0024641000
_diffrn_orient_matrix_UB_31 -0.0163779000
_diffrn_orient_matrix_UB_32 -0.0303722000
_diffrn_orient_matrix_UB_33 0.0229421000
_diffrn_radiation_monochromator mirror
_diffrn_radiation_probe x-ray
_diffrn_radiation_type CuK\a
_diffrn_radiation_wavelength 1.54184
_diffrn_reflns_av_R_equivalents 0.0514
_diffrn_reflns_av_unetI/netI 0.0380
_diffrn_reflns_Laue_measured_fraction_full 1.000
_diffrn_reflns_Laue_measured_fraction_max 0.985
_diffrn_reflns_limit_h_max 17
_diffrn_reflns_limit_h_min -18
_diffrn_reflns_limit_k_max 44
_diffrn_reflns_limit_k_min -53
_diffrn_reflns_limit_l_max 42
_diffrn_reflns_limit_l_min -35
_diffrn_reflns_number 170414
_diffrn_reflns_point_group_measured_fraction_full 1.000
_diffrn_reflns_point_group_measured_fraction_max 0.985
_diffrn_reflns_theta_full 67.684
_diffrn_reflns_theta_max 73.517
_diffrn_reflns_theta_min 3.474
_diffrn_source 'micro-focus sealed X-ray tube'
_diffrn_source_type 'SuperNova (Cu) X-ray Source'
_exptl_absorpt_coefficient_mu 5.896
_exptl_absorpt_correction_T_max 1.00000
_exptl_absorpt_correction_T_min 0.59328
_exptl_absorpt_correction_type multi-scan
_exptl_absorpt_process_details
;
CrysAlisPro 1.171.41.112a (Rigaku Oxford Diffraction, 2021)
Empirical absorption correction using spherical harmonics,
implemented in SCALE3 ABSPACK scaling algorithm.
;
_exptl_crystal_colour 'clear light colourless'
_exptl_crystal_colour_lustre clear
_exptl_crystal_colour_modifier light
_exptl_crystal_colour_primary colourless
_exptl_crystal_density_diffrn 1.192
_exptl_crystal_description block
_exptl_crystal_F_000 7778
_exptl_crystal_size_max 0.25
_exptl_crystal_size_mid 0.06
_exptl_crystal_size_min 0.02
_refine_diff_density_max 1.939
_refine_diff_density_min -2.327
_refine_diff_density_rms 0.177
_refine_ls_extinction_coef 0.000084(10)
_refine_ls_extinction_expression Fc^*^=kFc[1+0.001xFc^2^\l^3^/sin(2\q)]^-1/4^
_refine_ls_extinction_method 'SHELXL-2017/1 (Sheldrick 2017)'
_refine_ls_goodness_of_fit_ref 1.063
_refine_ls_hydrogen_treatment constr
_refine_ls_matrix_type full
_refine_ls_number_parameters 2063
_refine_ls_number_reflns 42834
_refine_ls_number_restraints 358
_refine_ls_restrained_S_all 1.062
_refine_ls_R_factor_all 0.1180
_refine_ls_R_factor_gt 0.1101
_refine_ls_shift/su_max 0.002
_refine_ls_shift/su_mean 0.000
_refine_ls_structure_factor_coef Fsqd
_refine_ls_weighting_details 'w=1/[\s^2^(Fo^2^)+(0.1189P)^2^+241.4091P] where P=(Fo^2^+2Fc^2^)/3'
_refine_ls_weighting_scheme calc
_refine_ls_wR_factor_gt 0.2867
_refine_ls_wR_factor_ref 0.2931
_reflns_Friedel_coverage 0.000
_reflns_number_gt 37419
_reflns_number_total 42834
_reflns_threshold_expression 'I > 2\s(I)'
_cod_data_source_file d3ce00592e2.cif
_cod_data_source_block xstr1386_auto
_cod_depositor_comments 'Adding full bibliography for 7247186--7247196.cif.'
_cod_original_cell_volume 21577.4(5)
_cod_original_formula_sum 'C161.75 H131 Cd6.90 N25.50 O41.65'
_cod_database_code 7247195
_shelx_shelxl_version_number 2017/1
_chemical_oxdiff_formula Cd7C130H110N20O30
_shelx_space_group_comment
;
The symmetry employed for this shelxl refinement is uniquely defined
by the following loop, which should always be used as a source of
symmetry information in preference to the above space-group names.
They are only intended as comments.
;
_shelx_estimated_absorpt_t_max 0.891
_shelx_estimated_absorpt_t_min 0.320
_diffrn_oxdiff_digest_frames
;
0136228bbbbfbfe5db2f6998b9e27c2697000295d5b
;
_reflns_odcompleteness_completeness 99.96
_reflns_odcompleteness_iscentric 1
_reflns_odcompleteness_theta 66.97
_olex2_refinement_description
;
1. Fixed Uiso
 At 1.2 times of:
  All H(H,H) groups, All C(H) groups, All N(H) groups, All N(H,H) groups, All
  N(H,H,H) groups
 At 1.5 times of:
  All C(H,H,H) groups
2. Restrained distances
 Cd7-O17
 2.5 with sigma of 0.02
 C174-C175 = C175-C176
 1.54 with sigma of 0.02
 O43-C175
 1.2 with sigma of 0.02
 C171-C172 = C172-C173
 1.54 with sigma of 0.02
 O42-C172
 1.2 with sigma of 0.02
 C169-C168 = C170-C168
 1.54 with sigma of 0.02
 O41-C168
 1.2 with sigma of 0.02
 N29-C163 = N29-C162
 1.45 with sigma of 0.002
 N29-C164
 1.34 with sigma of 0.002
 O44-C164
 1.23 with sigma of 0.002
 C25-N2
 2.3 with sigma of 0.002
 C176-C175 = C175-C174 = C172-C171 = C173-C172 = C169-C168 = C170-C168 = C167-
 C165 = C166-C165
 1.54 with sigma of 0.002
 O43-C175 = O42-C172 = O41-C168 = O40-C165
 1.23 with sigma of 0.002
3. Uiso/Uaniso restraints and constraints
O41 \\sim C168 \\sim C169 \\sim C170 \\sim C165 \\sim O40 \\sim C167 \\sim
C166: within 1.7A with sigma of 0.004 and sigma for terminal atoms of 0.008
N22 \\sim C99: within 1.7A with sigma of 0.004 and sigma for terminal atoms of
0.008
N21 \\sim C101 \\sim C100 \\sim C99 \\sim C98 \\sim C97 \\sim N22: within 1.7A
with sigma of 0.004 and sigma for terminal atoms of 0.008
Uanis(C176) \\sim Ueq, Uanis(C175) \\sim Ueq, Uanis(C174) \\sim Ueq, Uanis(O43)
\\sim Ueq, Uanis(C173) \\sim Ueq, Uanis(C172) \\sim Ueq, Uanis(C171) \\sim Ueq,
Uanis(O42) \\sim Ueq: with sigma of 0.001 and sigma for terminal atoms of 0.002
Uanis(C170) \\sim Ueq, Uanis(C168) \\sim Ueq, Uanis(C169) \\sim Ueq, Uanis(O41)
\\sim Ueq, Uanis(C165) \\sim Ueq, Uanis(C166) \\sim Ueq, Uanis(O40) \\sim Ueq,
Uanis(C167) \\sim Ueq: with sigma of 0.001 and sigma for terminal atoms of 0.002
Uanis(C163) \\sim Ueq, Uanis(N29) \\sim Ueq, Uanis(C164) \\sim Ueq, Uanis(C162)
\\sim Ueq, Uanis(O44) \\sim Ueq: with sigma of 0.001 and sigma for terminal
atoms of 0.002
Uanis(N14B) \\sim Ueq, Uanis(N15B) \\sim Ueq, Uanis(N15A) \\sim Ueq: with sigma
of 0.001 and sigma for terminal atoms of 0.002
Uanis(C28) \\sim Ueq, Uanis(N1) \\sim Ueq, Uanis(C24) \\sim Ueq, Uanis(C25)
\\sim Ueq, Uanis(C26) \\sim Ueq, Uanis(C27) \\sim Ueq, Uanis(N2) \\sim Ueq:
with sigma of 0.001 and sigma for terminal atoms of 0.002
Uanis(N14A) \\sim Ueq: with sigma of 0.001 and sigma for terminal atoms of 0.002
: with sigma of 0.001 and sigma for terminal atoms of 0.002
Uanis(N12) \\sim Ueq, Uanis(C52) \\sim Ueq, Uanis(C53) \\sim Ueq, Uanis(C54)
\\sim Ueq, Uanis(C55) \\sim Ueq, Uanis(C56) \\sim Ueq, Uanis(N13) \\sim Ueq:
with sigma of 0.001 and sigma for terminal atoms of 0.002
Uanis(N10) \\sim Ueq, Uanis(C42) \\sim Ueq, Uanis(C43) \\sim Ueq, Uanis(C44)
\\sim Ueq, Uanis(N11) \\sim Ueq, Uanis(C45) \\sim Ueq, Uanis(C46) \\sim Ueq:
with sigma of 0.001 and sigma for terminal atoms of 0.002
Uanis(C1B) \\sim Ueq, Uanis(C1A) \\sim Ueq: with sigma of 0.001 and sigma for
terminal atoms of 0.002
Uiso(C98) = Uiso(C97) = Uiso(C100) = Uiso(C101) = Uiso(C99)
Uanis(C61A) = Uanis(C60A) = Uanis(C59A) = Uanis(C58A) = Uanis(C57A)
Uanis(C61B) = Uanis(C60B) = Uanis(C59A) = Uanis(C58B) = Uanis(C57B)
Uanis(C22) = Uanis(C21)
Uanis(C21) = Uanis(C22)
Uanis(C67B) = Uanis(C67A) = Uanis(O13A) = Uanis(O13B)
Uanis(C65) = Uanis(C66) = Uanis(N16) = Uanis(C62) = Uanis(C63) = Uanis(C64) =
Uanis(N17)
Uanis(O11A) = Uanis(O11B)
Uanis(O2) = Uanis(O1)
Uanis(C1) = Uanis(O8) = Uanis(O7)
Uanis(N8) = Uanis(C51) = Uanis(C50) = Uanis(C49) = Uanis(C48) = Uanis(C47) =
Uanis(N9)
Uanis(N12) = Uanis(C52) = Uanis(C53) = Uanis(C54) = Uanis(C55) = Uanis(C56) =
Uanis(N13)
Uanis(N1) = Uanis(C24) = Uanis(C25) = Uanis(C26) = Uanis(C27) = Uanis(C28) =
Uanis(N2)
Uanis(N10) = Uanis(C46) = Uanis(C45) = Uanis(C44) = Uanis(C43) = Uanis(C42) =
Uanis(N11)
Uiso(N22) = Uiso(C99) = Uiso(C98) = Uiso(C97) = Uiso(N21) = Uiso(C101) =
Uiso(C100)
4. Others
 Fixed Sof: Cd5A(0.65) Cd5B(0.35) Cd7(0.9) O11A(0.6) O11B(0.4) O13A(0.5)
 O13B(0.4) N1(0.5) C24(0.5) H24(0.5) C25(0.5) H25(0.5) C26(0.5) C27(0.5)
 H27(0.5) C28(0.5) H28(0.5) N2(0.5) H2A(0.5) H2B(0.5) N9(0.5) H9A(0.5) H9B(0.5)
 H9C(0.5) N12(0.5) C56(0.5) H56(0.5) C55(0.5) H55(0.5) C54(0.5) C53(0.5)
 H53(0.5) C52(0.5) H52(0.5) N13(0.5) H13A(0.5) H13B(0.5) N14A(0.5) N14B(0.5)
 N15A(0.5) H15A(0.5) H15B(0.5) H15C(0.5) N15B(0.5) H15D(0.5) H15E(0.5)
 C1A(0.25) H1A(0.25) C1B(0.25) H1B(0.25) C51(0.5) H51(0.5) C50(0.5) H50(0.5)
 C49(0.5) C48(0.5) H48(0.5) C47(0.5) H47(0.5) N8(0.5) C57A(0.5) H57A(0.5)
 C57B(0.5) H57B(0.5) C58A(0.5) H58A(0.5) C58B(0.5) H58B(0.5) C59A(0.5)
 C59B(0.5) C60A(0.5) H60A(0.5) C60B(0.5) H60B(0.5) C61A(0.5) H61A(0.5)
 C61B(0.5) H61B(0.5) C67A(0.6) C67B(0.4) C159(0.75) H159(0.75) C160(0.75)
 H160(0.75) O40(0.5) C165(0.5) C166(0.5) H16G(0.5) H16H(0.5) H16I(0.5)
 C167(0.5) H16J(0.5) H16K(0.5) H16L(0.5) O41(0.5) C168(0.5) C169(0.5) H16M(0.5)
 H16N(0.5) H16O(0.5) C170(0.5) H17C(0.5) H17D(0.5) H17E(0.5) O42(0.75)
 C171(0.75) H17F(0.75) H17G(0.75) H17H(0.75) C172(0.75) C173(0.75) H17I(0.75)
 H17J(0.75) H17K(0.75) O43(0.5) C174(0.5) H17L(0.5) H17M(0.5) H17N(0.5)
 C175(0.5) C176(0.5) H17O(0.5) H17P(0.5) H17Q(0.5) O44(0.5) N29(0.5) C162(0.5)
 H16A(0.5) H16B(0.5) H16C(0.5) C163(0.5) H16D(0.5) H16E(0.5) H16F(0.5)
 C164(0.5) H164(0.5)
 Fixed Uiso: H9A(0.08997) N21(0.10391) C101(0.10391) C100(0.10391)
 C99(0.10391) C98(0.10391) C97(0.10391) N22(0.10391)
5.a Rotating group:
 N2(H2A,H2B), N4(H4A,H4B), N13(H13A,H13B), N15B(H15D,H15E), N17(H17A,H17B)
5.b Aromatic/amide H refined with riding coordinates:
 C24(H24), C25(H25), C27(H27), C28(H28), N5(H5), N6(H6), N7(H7), C56(H56),
 C55(H55), C53(H53), C52(H52), N18(H18), N19(H19), N20(H20), C101(H101),
 C100(H100), C98(H98), C97(H97), N23(H23), N24(H24A), N25(H25A), N26(H26),
 N27(H27A), N28(H28A), C1(H1), C1A(H1A), C1B(H1B), C4(H4), C5(H5A), C7(H7A),
 C8(H8), C11(H11), C13(H13), C15(H15), C18(H18A), C19(H19A), C21(H21), C22(H22),
  C29(H29), C30(H30), C32(H32), C33(H33), C36(H36), C37(H37), C39(H39),
 C40(H40), C45(H45), C43(H43), C42(H42), C46(H46), C51(H51), C50(H50), C48(H48),
  C47(H47), C57A(H57A), C57B(H57B), C58A(H58A), C58B(H58B), C60A(H60A),
 C60B(H60B), C61A(H61A), C61B(H61B), C62(H62), C63(H63), C65(H65), C66(H66),
 C69(H69), C70(H70), C72(H72), C73(H73), C76(H76), C78(H78), C80(H80), C83(H83),
  C84(H84), C86(H86), C87(H87), C91(H91), C92(H92), C94(H94), C95(H95),
 C104(H104), C105(H105), C107(H107), C108(H108), C111(H111), C113(H113),
 C115(H115), C118(H118), C119(H119), C121(H121), C122(H122), C126(H126),
 C127(H127), C129(H129), C130(H130), C134(H134), C135(H135), C137(H137),
 C138(H138), C141(H141), C143(H143), C145(H145), C148(H148), C149(H149),
 C151(H151), C152(H152), C156(H156), C157(H157), C159(H159), C160(H160),
 C164(H164)
5.c Fitted hexagon refined as free rotating group:
 N1(C24,C25,C26,C27,C28), N12(C56,C55,C54,C53,C52), N21(C101,C100,C99,C98,C97),
  C45(C44,C43,C42,N10,C46), C51(C50,C49,C48,C47,N8)
5.d X=CH2 refined with riding coordinates:
 N11(H11A,H11B)
5.e Idealised Me refined as rotating group:
 N9(H9A,H9B,H9C), N15A(H15A,H15B,H15C), N22(H22A,H22B,H22C), C166(H16G,H16H,
 H16I), C167(H16J,H16K,H16L), C169(H16M,H16N,H16O), C170(H17C,H17D,H17E),
 C171(H17F,H17G,H17H), C173(H17I,H17J,H17K), C174(H17L,H17M,H17N), C176(H17O,
 H17P,H17Q), C162(H16A,H16B,H16C), C163(H16D,H16E,H16F)
;
_olex2_submission_special_instructions 'No special instructions were received'
_oxdiff_exptl_absorpt_empirical_details
;
Empirical correction (ABSPACK) includes:
- Absorption correction using spherical harmonics
- Frame scaling
- Detector area scaling
;
_oxdiff_exptl_absorpt_empirical_full_max 1.726
_oxdiff_exptl_absorpt_empirical_full_min 0.751

loop_
_space_group_symop_operation_xyz
'x, y, z'
'-x+1/2, y+1/2, -z+1/2'
'-x, -y, -z'
'x-1/2, -y-1/2, z-1/2'

loop_
_atom_site_label
_atom_site_type_symbol
_atom_site_fract_x
_atom_site_fract_y
_atom_site_fract_z
_atom_site_U_iso_or_equiv
_atom_site_adp_type
_atom_site_occupancy
_atom_site_site_symmetry_order
_atom_site_calc_flag
_atom_site_refinement_flags_posn
_atom_site_refinement_flags_adp
_atom_site_refinement_flags_occupancy
_atom_site_disorder_assembly
_atom_site_disorder_group
Cd1 Cd 0.16716(5) 0.90227(2) 0.42893(2) 0.05444(19) Uani 1 1 d . . . . .
Cd2 Cd -0.03995(5) 0.85883(2) 0.44811(2) 0.04717(17) Uani 1 1 d . . . . .
Cd3 Cd 0.26832(5) 0.59639(2) -0.09236(2) 0.05172(19) Uani 1 1 d . . . . .
Cd4 Cd 0.03358(5) 0.42312(2) 0.41633(2) 0.04699(17) Uani 1 1 d . . . . .
Cd5A Cd 0.17839(10) 0.38494(3) 0.34048(3) 0.0592(3) Uani 0.65 1 d . . P A 1
Cd5B Cd 0.22533(17) 0.39008(5) 0.36835(9) 0.0667(6) Uani 0.35 1 d . . P A 2
Cd6 Cd 0.07054(5) 0.34137(2) 0.41756(2) 0.05206(19) Uani 1 1 d . . . . .
Cd7 Cd 0.32411(6) 0.13151(2) -0.11058(2) 0.04876(19) Uani 0.9 1 d D . P B 1
O1 O 0.0503(7) 0.82875(18) 0.4148(3) 0.0829(19) Uani 1 1 d . . . C 1
O2 O 0.1753(6) 0.85465(18) 0.4061(3) 0.0829(19) Uani 1 1 d . . . D 1
O3 O 0.3514(7) 0.74057(18) 0.2835(3) 0.082(3) Uani 1 1 d . . . . .
O4 O 0.3997(4) 0.67100(14) 0.16118(17) 0.0460(14) Uani 1 1 d . . . . .
O5 O 0.2083(6) 0.60993(18) -0.0336(2) 0.068(2) Uani 1 1 d . . . . .
O6 O 0.3561(5) 0.60558(14) -0.02884(17) 0.0504(15) Uani 1 1 d . . . . .
O7 O 0.5104(6) 0.5978(2) -0.0829(3) 0.0860(18) Uani 1 1 d . . . . .
O8 O 0.3908(6) 0.5738(2) -0.1128(3) 0.0860(18) Uani 1 1 d . . . . .
O9 O 0.2679(7) 0.60654(19) 0.3381(2) 0.082(3) Uani 1 1 d . . . . .
O10 O 0.0991(6) 0.46299(15) 0.3863(2) 0.0643(19) Uani 1 1 d . . . . .
O11A O 0.1650(16) 0.4381(4) 0.3384(5) 0.089(6) Uani 0.6 1 d . . P A 1
O11B O 0.209(2) 0.4413(6) 0.3579(7) 0.089(6) Uani 0.4 1 d . . P A 2
O12 O 0.0680(5) 0.38299(13) 0.37888(17) 0.0524(16) Uani 1 1 d . . . . .
O13A O 0.1681(14) 0.3298(3) 0.3407(5) 0.074(4) Uani 0.5 1 d . . P A 1
O13B O 0.2324(18) 0.3374(4) 0.3545(6) 0.074(4) Uani 0.4 1 d . . P A 2
O14 O 0.1552(6) 0.30333(16) 0.3941(2) 0.066(2) Uani 1 1 d . . . . .
O15 O 0.3889(5) 0.17042(14) 0.33803(16) 0.0530(16) Uani 1 1 d . . . . .
O16 O 0.3780(5) 0.17182(13) 0.15315(18) 0.0491(15) Uani 1 1 d . . . . .
O17 O 0.4610(6) 0.12027(14) -0.05132(18) 0.064(2) Uani 1 1 d D . . . .
O18 O 0.3220(6) 0.1319(2) -0.0451(2) 0.080(2) Uani 1 1 d . . . . .
O19 O 0.5176(8) 0.05366(16) 0.24482(19) 0.086(3) Uani 1 1 d . . . . .
O20 O 0.7127(7) -0.04376(18) 0.4162(2) 0.086(3) Uani 1 1 d . . . . .
O21 O 0.6902(7) -0.06765(17) 0.3601(3) 0.079(3) Uani 1 1 d . . . . .
O22 O 0.3991(5) 0.08316(15) -0.1277(2) 0.0595(18) Uani 1 1 d . . . . .
O23 O 0.2533(6) 0.08726(18) -0.1346(4) 0.096(3) Uani 1 1 d . . . . .
O24 O 0.4043(4) -0.07791(14) -0.15427(18) 0.0478(14) Uani 1 1 d . . . . .
O25 O 0.2294(8) -0.17109(18) -0.3130(2) 0.087(3) Uani 1 1 d . . . . .
O26 O 0.1510(8) -0.0972(2) -0.5058(2) 0.092(3) Uani 1 1 d . . . . .
O27 O 0.0555(5) -0.13649(19) -0.4981(2) 0.066(2) Uani 1 1 d . . . . .
O28 O 0.3985(6) -0.19477(16) -0.1454(2) 0.071(2) Uani 1 1 d . . . . .
O29 O 0.3485(6) -0.35522(15) -0.1032(2) 0.064(2) Uani 1 1 d . . . . .
O30 O 0.2088(6) -0.35890(16) -0.1237(3) 0.079(3) Uani 1 1 d . . . . .
O31 O -0.3161(7) 0.1313(2) -0.0483(3) 0.100(4) Uani 1 1 d . . . . .
O32 O -0.3568(5) 0.08276(17) -0.03407(19) 0.0607(18) Uani 1 1 d . . . . .
O33 O -0.1197(6) 0.07526(16) 0.1491(2) 0.073(2) Uani 1 1 d . . . . .
O34 O 0.0276(8) 0.09464(17) 0.3255(2) 0.086(3) Uani 1 1 d . . . . .
O35 O 0.1616(8) -0.04249(19) 0.4204(3) 0.097(3) Uani 1 1 d . . . . .
O36 O 0.1745(7) -0.07162(18) 0.3677(2) 0.078(2) Uani 1 1 d . . . . .
O37 O -0.1122(5) 0.20882(14) 0.2250(2) 0.0607(19) Uani 1 1 d . . . . .
O38 O -0.0672(5) 0.32587(16) 0.3877(2) 0.0612(18) Uani 1 1 d . . . . .
O39 O -0.1354(10) 0.3412(2) 0.3317(3) 0.115(5) Uani 1 1 d . . . . .
N1 N 0.3140(14) 0.9072(7) 0.4496(8) 0.142(5) Uani 0.5 1 d . U P D .
C24 C 0.3910(18) 0.8930(6) 0.4373(8) 0.142(5) Uani 0.5 1 d G U P . .
H24 H 0.386215 0.875588 0.419722 0.170 Uiso 0.5 1 calc R . P D .
C25 C 0.4750(15) 0.9041(6) 0.4505(8) 0.142(5) Uani 0.5 1 d DG U P D .
H25 H 0.527662 0.894344 0.442075 0.170 Uiso 0.5 1 calc R . P . .
C26 C 0.4821(16) 0.9295(6) 0.4762(8) 0.142(5) Uani 0.5 1 d G U P . .
C27 C 0.405(2) 0.9438(6) 0.4885(8) 0.142(5) Uani 0.5 1 d G U P D .
H27 H 0.409913 0.961125 0.506073 0.170 Uiso 0.5 1 calc R . P . .
C28 C 0.3211(17) 0.9326(6) 0.4753(8) 0.142(5) Uani 0.5 1 d G U P . .
H28 H 0.268464 0.942370 0.483720 0.170 Uiso 0.5 1 calc R . P D .
N2 N 0.570(2) 0.9390(8) 0.4837(10) 0.142(5) Uani 0.5 1 d D U P D .
H2A H 0.582140 0.960718 0.486078 0.170 Uiso 0.5 1 d GR . P . .
H2B H 0.590012 0.931988 0.508920 0.170 Uiso 0.5 1 d GR . P . .
N3 N -0.1034(6) 0.81758(19) 0.4788(2) 0.0531(19) Uani 1 1 d . . . . .
N4 N -0.2183(11) 0.7406(3) 0.5350(4) 0.099(4) Uani 1 1 d . . . . .
H4A H -0.188996 0.736030 0.557606 0.119 Uiso 1 1 d GR . . . .
H4B H -0.274203 0.745469 0.539320 0.119 Uiso 1 1 d GR . . . .
N5 N 0.2420(6) 0.7226(2) 0.3212(3) 0.066(2) Uani 1 1 d . . . . .
H5 H 0.214697 0.705295 0.327762 0.079 Uiso 1 1 calc R . . . .
N6 N 0.2785(7) 0.6382(2) 0.1511(3) 0.064(2) Uani 1 1 d . . . . .
H6 H 0.234210 0.629302 0.162831 0.077 Uiso 1 1 calc R . . . .
N7 N 0.2365(7) 0.57739(18) 0.2836(3) 0.062(2) Uani 1 1 d . . . . .
H7 H 0.234103 0.577059 0.257600 0.075 Uiso 1 1 calc R . . . .
N9 N 0.433(2) 0.3776(6) 0.1923(7) 0.104(4) Uani 0.5 1 d . . P . .
H9A H 0.400484 0.378828 0.168821 0.090 Uiso 0.5 1 calc GR . P . .
H9B H 0.458838 0.358278 0.194833 0.108 Uiso 0.5 1 calc GR . P . .
H9C H 0.477188 0.392421 0.193155 0.108 Uiso 0.5 1 calc GR . P . .
N11 N -0.0876(16) 0.3878(6) 0.1820(7) 0.191(4) Uani 1 1 d . U . A 1
H11A H -0.101623 0.406065 0.171258 0.229 Uiso 1 1 calc R . . A 1
H11B H -0.099790 0.370455 0.168698 0.229 Uiso 1 1 calc R . . A 1
N12 N 0.2994(17) 0.3854(8) 0.3866(7) 0.144(5) Uani 0.5 1 d . U P . .
C56 C 0.324(2) 0.4134(6) 0.4051(9) 0.144(5) Uani 0.5 1 d G U P A .
H56 H 0.298463 0.432519 0.395726 0.172 Uiso 0.5 1 calc R . P . .
C55 C 0.387(2) 0.4133(6) 0.4374(9) 0.144(5) Uani 0.5 1 d G U P A .
H55 H 0.403493 0.432465 0.450044 0.172 Uiso 0.5 1 calc R . P . .
C54 C 0.4241(19) 0.3853(8) 0.4511(8) 0.144(5) Uani 0.5 1 d G U P A .
C53 C 0.399(2) 0.3573(6) 0.4326(9) 0.144(5) Uani 0.5 1 d G U P A .
H53 H 0.425030 0.338150 0.441964 0.172 Uiso 0.5 1 calc R . P . .
C52 C 0.337(2) 0.3573(6) 0.4003(9) 0.144(5) Uani 0.5 1 d G U P A .
H52 H 0.320000 0.338203 0.387645 0.172 Uiso 0.5 1 calc R . P . .
N13 N 0.495(3) 0.3893(9) 0.4829(12) 0.144(5) Uani 0.5 1 d . U P . .
H13A H 0.480624 0.385480 0.513677 0.172 Uiso 0.5 1 d GR . P A .
H13B H 0.554732 0.372104 0.487283 0.172 Uiso 0.5 1 d GR . P . .
N14A N -0.0545(11) 0.4585(4) 0.4458(5) 0.043(4) Uani 0.5 1 d . U P E 1
N14B N -0.0346(14) 0.4537(5) 0.4581(6) 0.058(5) Uani 0.5 1 d . U P E 2
N15A N -0.2058(17) 0.5197(6) 0.5124(7) 0.083(6) Uani 0.5 1 d . U P E 1
H15A H -0.258147 0.524836 0.498740 0.099 Uiso 0.5 1 calc GR . P E 1
H15B H -0.173766 0.537374 0.518314 0.099 Uiso 0.5 1 calc GR . P E 1
H15C H -0.217806 0.509660 0.535143 0.099 Uiso 0.5 1 calc GR . P E 1
N15B N -0.1754(18) 0.5144(7) 0.5328(9) 0.096(8) Uani 0.5 1 d . U P E 2
H15D H -0.184094 0.502331 0.553694 0.115 Uiso 0.5 1 d GR . P E 2
H15E H -0.144005 0.532518 0.539106 0.115 Uiso 0.5 1 d GR . P E 2
N16 N 0.0442(11) 0.3129(3) 0.4706(4) 0.1024(19) Uani 1 1 d . . . . .
N17 N -0.0371(11) 0.2862(3) 0.5830(3) 0.1024(19) Uani 1 1 d . . . . .
H17A H -0.057142 0.266810 0.583595 0.123 Uiso 1 1 d GR . . . .
H17B H 0.010182 0.288203 0.599731 0.123 Uiso 1 1 d GR . . . .
N18 N 0.3941(6) 0.21021(15) 0.2946(2) 0.0462(18) Uani 1 1 d . . . . .
H18 H 0.420071 0.216102 0.273241 0.055 Uiso 1 1 calc R . . . .
N19 N 0.4571(5) 0.12812(15) 0.13772(19) 0.0389(15) Uani 1 1 d . . . . .
H19 H 0.491282 0.113051 0.148056 0.047 Uiso 1 1 calc R . . . .
N20 N 0.5440(6) 0.06806(16) 0.3090(2) 0.0489(18) Uani 1 1 d . . . . .
H20 H 0.538957 0.083786 0.325509 0.059 Uiso 1 1 calc R . . . .
N21 N 0.1992(6) 0.1617(2) -0.1129(3) 0.104 Uiso 1 1 d . U . . .
C101 C 0.1425(7) 0.1631(2) -0.1470(3) 0.104 Uiso 1 1 d G U . B .
H101 H 0.150918 0.149062 -0.168261 0.125 Uiso 1 1 calc R . . . .
C100 C 0.0734(7) 0.1849(3) -0.1501(3) 0.104 Uiso 1 1 d G U . B .
H100 H 0.034652 0.185821 -0.173433 0.125 Uiso 1 1 calc R . . . .
C99 C 0.0610(6) 0.2054(2) -0.1190(3) 0.104 Uiso 1 1 d G U . B .
C98 C 0.1177(8) 0.2040(2) -0.0849(3) 0.104 Uiso 1 1 d G U . B .
H98 H 0.109274 0.218001 -0.063650 0.125 Uiso 1 1 calc R . . . .
C97 C 0.1868(7) 0.1822(3) -0.0818(3) 0.104 Uiso 1 1 d G U . B .
H97 H 0.225540 0.181242 -0.058478 0.125 Uiso 1 1 calc R . . . .
N22 N -0.0092(9) 0.2294(3) -0.1174(4) 0.104 Uiso 1 1 d . U . . .
H22A H -0.035556 0.232508 -0.142077 0.125 Uiso 1 1 calc GR . . B .
H22B H 0.015761 0.247684 -0.108244 0.125 Uiso 1 1 calc GR . . . .
H22C H -0.051233 0.223001 -0.100890 0.125 Uiso 1 1 calc GR . . . .
N23 N 0.2910(6) -0.05429(17) -0.1904(3) 0.070(3) Uani 1 1 d . . . . .
H23 H 0.245377 -0.057703 -0.207625 0.084 Uiso 1 1 calc R . . . .
N24 N 0.2797(6) -0.21892(16) -0.1796(2) 0.0519(19) Uani 1 1 d . . . . .
H24A H 0.236054 -0.215337 -0.197737 0.062 Uiso 1 1 calc R . . . .
N25 N 0.2138(6) -0.1189(2) -0.3203(2) 0.057(2) Uani 1 1 d . . . . .
H25A H 0.214440 -0.100823 -0.307864 0.068 Uiso 1 1 calc R . . . .
N26 N 0.0455(6) 0.05536(17) 0.2822(2) 0.0524(19) Uani 1 1 d . . . . .
H26 H 0.040018 0.050241 0.256974 0.063 Uiso 1 1 calc R . . . .
N27 N -0.0282(6) 0.20336(15) 0.2826(2) 0.0481(18) Uani 1 1 d . . . . .
H27A H 0.007183 0.190308 0.296315 0.058 Uiso 1 1 calc R . . . .
N28 N -0.1282(7) 0.12412(18) 0.1246(2) 0.061(2) Uani 1 1 d . . . . .
H28A H -0.110787 0.143519 0.129228 0.073 Uiso 1 1 calc R . . . .
C1 C 0.4713(9) 0.5797(3) -0.1081(4) 0.0860(18) Uani 1 1 d . . . . .
H1 H 0.508884 0.569309 -0.125491 0.103 Uiso 1 1 calc R . . . .
C1A C -0.126(3) 0.2514(11) 0.2869(15) 0.066(10) Uani 0.25 1 d . U P F 2
H1A H -0.167699 0.242279 0.268105 0.079 Uiso 0.25 1 calc R . P F 2
C1B C -0.145(4) 0.2807(13) 0.3037(16) 0.073(11) Uani 0.25 1 d . U P F 2
H1B H -0.198798 0.292200 0.297876 0.088 Uiso 0.25 1 calc R . P F 2
C2 C 0.2827(7) 0.6113(2) -0.0129(3) 0.048(2) Uani 1 1 d . . . . .
C3 C 0.2835(7) 0.6190(2) 0.0295(3) 0.052(2) Uani 1 1 d . . . . .
C4 C 0.2048(8) 0.6242(4) 0.0464(4) 0.085(4) Uani 1 1 d . . . . .
H4 H 0.150270 0.623583 0.030340 0.101 Uiso 1 1 calc R . . . .
C5 C 0.2020(8) 0.6305(4) 0.0864(4) 0.084(4) Uani 1 1 d . . . . .
H5A H 0.146349 0.633472 0.097940 0.101 Uiso 1 1 calc R . . . .
C6 C 0.2852(7) 0.6324(3) 0.1102(3) 0.056(2) Uani 1 1 d . . . . .
C7 C 0.3637(7) 0.6275(3) 0.0928(3) 0.060(3) Uani 1 1 d . . . . .
H7A H 0.419195 0.628328 0.108088 0.072 Uiso 1 1 calc R . . . .
C8 C 0.3619(7) 0.6213(3) 0.0523(3) 0.061(3) Uani 1 1 d . . . . .
H8 H 0.417011 0.618535 0.040272 0.073 Uiso 1 1 calc R . . . .
C9 C 0.3369(7) 0.6567(2) 0.1733(3) 0.049(2) Uani 1 1 d . . . . .
C10 C 0.3170(6) 0.6574(2) 0.2154(3) 0.047(2) Uani 1 1 d . . . . .
C11 C 0.2956(6) 0.6305(2) 0.2365(3) 0.048(2) Uani 1 1 d . . . . .
H11 H 0.288814 0.611120 0.222805 0.058 Uiso 1 1 calc R . . . .
C12 C 0.2839(6) 0.6314(2) 0.2773(3) 0.0453(19) Uani 1 1 d . . . . .
C13 C 0.2901(7) 0.6606(2) 0.2961(3) 0.053(2) Uani 1 1 d . . . . .
H13 H 0.284188 0.661584 0.323840 0.063 Uiso 1 1 calc R . . . .
C14 C 0.3045(6) 0.6880(2) 0.2759(3) 0.048(2) Uani 1 1 d . . . . .
C15 C 0.3213(6) 0.6862(2) 0.2355(3) 0.048(2) Uani 1 1 d . . . . .
H15 H 0.335849 0.704676 0.221729 0.057 Uiso 1 1 calc R . . . .
C16 C 0.3030(7) 0.7198(2) 0.2946(3) 0.055(2) Uani 1 1 d . . . . .
C17 C 0.2164(8) 0.7504(2) 0.3401(4) 0.065(3) Uani 1 1 d . . . . .
C18 C 0.1359(9) 0.7505(3) 0.3560(5) 0.087(4) Uani 1 1 d . . . . .
H18A H 0.098791 0.732514 0.353418 0.105 Uiso 1 1 calc R . . . .
C19 C 0.1061(9) 0.7766(3) 0.3761(6) 0.105(6) Uani 1 1 d . . . . .
H19A H 0.048920 0.776160 0.386886 0.127 Uiso 1 1 calc R . . . .
C20 C 0.1587(8) 0.8029(3) 0.3806(4) 0.065(3) Uani 1 1 d . . . . .
C21 C 0.2354(12) 0.8017(4) 0.3639(8) 0.161(8) Uani 1 1 d . . . . .
H21 H 0.271764 0.819934 0.366136 0.194 Uiso 1 1 calc R . . . .
C22 C 0.2690(12) 0.7767(4) 0.3435(8) 0.161(8) Uani 1 1 d . . . . .
H22 H 0.325770 0.777715 0.332404 0.194 Uiso 1 1 calc R . . . .
C23 C 0.1239(8) 0.8309(2) 0.4014(3) 0.060(3) Uani 1 1 d . . . . .
C29 C -0.0554(10) 0.7988(3) 0.5040(4) 0.077(3) Uani 1 1 d . . . . .
H29 H 0.006543 0.803494 0.508548 0.093 Uiso 1 1 calc R . . . .
C30 C -0.0871(12) 0.7738(4) 0.5238(5) 0.099(5) Uani 1 1 d . . . . .
H30 H -0.048118 0.761787 0.541193 0.119 Uiso 1 1 calc R . . . .
C31 C -0.1778(11) 0.7660(3) 0.5181(4) 0.078(4) Uani 1 1 d . . . . .
C32 C -0.2299(12) 0.7848(4) 0.4931(5) 0.101(5) Uani 1 1 d . . . . .
H32 H -0.292322 0.780777 0.488867 0.121 Uiso 1 1 calc R . . . .
C33 C -0.1913(11) 0.8094(3) 0.4743(4) 0.091(4) Uani 1 1 d . . . . .
H33 H -0.229199 0.821707 0.456826 0.109 Uiso 1 1 calc R . . . .
C34 C 0.2624(7) 0.6048(2) 0.3030(3) 0.054(2) Uani 1 1 d . . . . .
C35 C 0.2138(8) 0.5499(2) 0.3040(3) 0.055(2) Uani 1 1 d . . . . .
C36 C 0.2360(10) 0.5224(3) 0.2858(4) 0.080(4) Uani 1 1 d . . . . .
H36 H 0.266241 0.522599 0.261933 0.096 Uiso 1 1 calc R . . . .
C37 C 0.2129(10) 0.4948(2) 0.3032(4) 0.080(4) Uani 1 1 d . . . . .
H37 H 0.226762 0.475606 0.290666 0.096 Uiso 1 1 calc R . . . .
C38 C 0.1696(8) 0.4938(2) 0.3387(3) 0.060(3) Uani 1 1 d . . . . .
C39 C 0.1432(8) 0.5218(2) 0.3548(3) 0.060(3) Uani 1 1 d . . . . .
H39 H 0.110068 0.522002 0.377841 0.072 Uiso 1 1 calc R . . . .
C40 C 0.1652(8) 0.5493(2) 0.3372(3) 0.062(3) Uani 1 1 d . . . . .
H40 H 0.146442 0.568465 0.348179 0.075 Uiso 1 1 calc R . . . .
C41 C 0.1494(9) 0.4630(2) 0.3573(4) 0.068(3) Uani 1 1 d . . . . .
C45 C -0.0129(14) 0.3580(5) 0.2353(7) 0.191(4) Uani 1 1 d . U . A 1
H45 H -0.025861 0.339144 0.221176 0.229 Uiso 1 1 calc R . . A 1
C44 C -0.0456(13) 0.3864(6) 0.2204(5) 0.191(4) Uani 1 1 d G U . A 1
C43 C -0.0267(14) 0.4139(4) 0.2411(7) 0.191(4) Uani 1 1 d G U . A 1
H43 H -0.049044 0.433306 0.230864 0.229 Uiso 1 1 calc R . . A 1
C42 C 0.0249(14) 0.4131(4) 0.2767(6) 0.191(4) Uani 1 1 d G U . A 1
H42 H 0.037878 0.431942 0.290829 0.229 Uiso 1 1 calc R . . A 1
N10 N 0.0576(12) 0.3847(6) 0.2916(5) 0.191(4) Uani 1 1 d G U . A 1
C46 C 0.0387(13) 0.3572(4) 0.2709(7) 0.191(4) Uani 1 1 d G U . A 1
H46 H 0.061063 0.337780 0.281143 0.229 Uiso 1 1 calc R . . A 1
C51 C 0.3522(14) 0.3674(5) 0.2932(5) 0.104(4) Uani 0.5 1 d . . P A .
H51 H 0.371815 0.356015 0.316206 0.124 Uiso 0.5 1 calc R . P . .
C50 C 0.4014(13) 0.3663(5) 0.2598(6) 0.104(4) Uani 0.5 1 d G . P . .
H50 H 0.454735 0.354190 0.259956 0.124 Uiso 0.5 1 calc R . P . .
C49 C 0.3727(15) 0.3830(5) 0.2260(5) 0.104(4) Uani 0.5 1 d G . P . .
C48 C 0.2947(15) 0.4008(5) 0.2258(4) 0.104(4) Uani 0.5 1 d G . P . .
H48 H 0.275056 0.412148 0.202717 0.124 Uiso 0.5 1 calc R . P . .
C47 C 0.2454(13) 0.4018(5) 0.2592(6) 0.104(4) Uani 0.5 1 d G . P A .
H47 H 0.192135 0.413974 0.258966 0.124 Uiso 0.5 1 calc R . P . .
N8 N 0.2742(14) 0.3852(5) 0.2929(4) 0.104(4) Uani 0.5 1 d G . P . .
C57A C -0.128(2) 0.4502(7) 0.4621(8) 0.087(3) Uani 0.5 1 d . . P E 1
H57A H -0.146947 0.429307 0.456926 0.105 Uiso 0.5 1 calc R . P E 1
C57B C -0.022(2) 0.4529(6) 0.4955(8) 0.087(3) Uani 0.5 1 d . . P E 2
H57B H 0.024502 0.439796 0.506196 0.105 Uiso 0.5 1 calc R . P E 2
C58A C -0.181(2) 0.4673(6) 0.4854(8) 0.087(3) Uani 0.5 1 d . . P E 1
H58A H -0.230134 0.458487 0.498020 0.105 Uiso 0.5 1 calc R . P E 1
C58B C -0.074(2) 0.4707(6) 0.5242(8) 0.087(3) Uani 0.5 1 d . . P E 2
H58B H -0.067712 0.466370 0.551735 0.105 Uiso 0.5 1 calc R . P E 2
C59A C -0.156(3) 0.5001(8) 0.4894(11) 0.087(3) Uani 0.5 1 d . . P E 1
C59B C -0.135(3) 0.4952(11) 0.5078(13) 0.130(18) Uani 0.5 1 d . . P E 2
C60A C -0.081(2) 0.5113(7) 0.4677(8) 0.087(3) Uani 0.5 1 d . . P E 1
H60A H -0.063628 0.532717 0.469284 0.105 Uiso 0.5 1 calc R . P E 1
C60B C -0.151(2) 0.4987(7) 0.4657(9) 0.087(3) Uani 0.5 1 d . . P E 2
H60B H -0.191879 0.513511 0.454053 0.105 Uiso 0.5 1 calc R . P E 2
C61A C -0.034(2) 0.4905(7) 0.4446(8) 0.087(3) Uani 0.5 1 d . . P E 1
H61A H 0.010251 0.497971 0.428195 0.105 Uiso 0.5 1 calc R . P E 1
C61B C -0.101(2) 0.4783(7) 0.4432(9) 0.087(3) Uani 0.5 1 d . . P E 2
H61B H -0.109356 0.480248 0.415236 0.105 Uiso 0.5 1 calc R . P E 2
C62 C -0.0355(14) 0.2999(4) 0.4761(4) 0.1024(19) Uani 1 1 d . . . . .
H62 H -0.075251 0.296484 0.453440 0.123 Uiso 1 1 calc R . . . .
C63 C -0.0638(14) 0.2911(4) 0.5127(4) 0.1024(19) Uani 1 1 d . . . . .
H63 H -0.123152 0.283469 0.514211 0.123 Uiso 1 1 calc R . . . .
C64 C -0.0117(14) 0.2929(4) 0.5453(4) 0.1024(19) Uani 1 1 d . . . . .
C65 C 0.0727(14) 0.3037(4) 0.5406(4) 0.1024(19) Uani 1 1 d . . . . .
H65 H 0.117237 0.303788 0.561899 0.123 Uiso 1 1 calc R . . . .
C66 C 0.0906(14) 0.3145(4) 0.5037(4) 0.1024(19) Uani 1 1 d . . . . .
H66 H 0.146670 0.324803 0.502591 0.123 Uiso 1 1 calc R . . . .
C67A C 0.177(2) 0.3045(5) 0.3614(8) 0.074(4) Uani 0.6 1 d . . P A 1
C67B C 0.207(3) 0.3123(8) 0.3685(12) 0.074(4) Uani 0.4 1 d . . P A 2
C68 C 0.2466(11) 0.2813(3) 0.3463(3) 0.084(5) Uani 1 1 d . . . . .
C69 C 0.2886(16) 0.2852(3) 0.3129(5) 0.138(9) Uani 1 1 d . . . . .
H69 H 0.282658 0.304772 0.299725 0.166 Uiso 1 1 calc R . . . .
C70 C 0.3408(15) 0.2620(3) 0.2963(4) 0.123(8) Uani 1 1 d . . . . .
H70 H 0.372065 0.266230 0.273288 0.147 Uiso 1 1 calc R . . . .
C71 C 0.3457(7) 0.2336(2) 0.3137(3) 0.049(2) Uani 1 1 d . . . . .
C72 C 0.2971(8) 0.2285(2) 0.3469(3) 0.056(3) Uani 1 1 d . . . . .
H72 H 0.296688 0.208274 0.358426 0.068 Uiso 1 1 calc R . . . .
C73 C 0.2492(8) 0.2525(2) 0.3635(3) 0.056(2) Uani 1 1 d . . . . .
H73 H 0.218475 0.248823 0.386742 0.067 Uiso 1 1 calc R . . . .
C74 C 0.4052(6) 0.17999(19) 0.3052(2) 0.0422(18) Uani 1 1 d . . . . .
C75 C 0.4359(7) 0.15801(19) 0.2745(3) 0.0449(19) Uani 1 1 d . . . . .
C76 C 0.4264(6) 0.16476(18) 0.2339(2) 0.0418(19) Uani 1 1 d . . . . .
H76 H 0.406864 0.184932 0.225276 0.050 Uiso 1 1 calc R . . . .
C77 C 0.4455(6) 0.14193(19) 0.2062(2) 0.0430(19) Uani 1 1 d . . . . .
C78 C 0.4732(6) 0.11242(19) 0.2197(3) 0.046(2) Uani 1 1 d . . . . .
H78 H 0.484884 0.096584 0.201015 0.055 Uiso 1 1 calc R . . . .
C79 C 0.4841(7) 0.10569(18) 0.2599(3) 0.044(2) Uani 1 1 d . . . . .
C80 C 0.4658(6) 0.1288(2) 0.2873(3) 0.0430(19) Uani 1 1 d . . . . .
H80 H 0.473744 0.124466 0.314833 0.052 Uiso 1 1 calc R . . . .
C81 C 0.5176(8) 0.07334(19) 0.2699(3) 0.058(3) Uani 1 1 d . . . . .
C82 C 0.5787(7) 0.03956(19) 0.3252(3) 0.046(2) Uani 1 1 d . . . . .
C83 C 0.5993(8) 0.0144(2) 0.3024(3) 0.060(3) Uani 1 1 d . . . . .
H83 H 0.591601 0.015412 0.274346 0.072 Uiso 1 1 calc R . . . .
C84 C 0.6318(9) -0.0125(2) 0.3213(4) 0.070(3) Uani 1 1 d . . . . .
H84 H 0.642678 -0.030324 0.305604 0.084 Uiso 1 1 calc R . . . .
C85 C 0.6490(7) -0.0145(2) 0.3618(3) 0.055(2) Uani 1 1 d . . . . .
C86 C 0.6264(7) 0.0116(2) 0.3844(3) 0.059(3) Uani 1 1 d . . . . .
H86 H 0.633748 0.010576 0.412456 0.070 Uiso 1 1 calc R . . . .
C87 C 0.5942(8) 0.0382(2) 0.3667(3) 0.058(3) Uani 1 1 d . . . . .
H87 H 0.581997 0.055942 0.382362 0.070 Uiso 1 1 calc R . . . .
C88 C 0.6853(9) -0.0441(3) 0.3809(4) 0.071(3) Uani 1 1 d . . . . .
C89 C 0.4242(7) 0.1492(2) 0.1636(3) 0.046(2) Uani 1 1 d . . . . .
C90 C 0.4415(7) 0.12812(19) 0.0956(3) 0.046(2) Uani 1 1 d . . . . .
C91 C 0.3610(9) 0.1390(4) 0.0778(3) 0.083(4) Uani 1 1 d . . . . .
H91 H 0.315944 0.147592 0.093147 0.100 Uiso 1 1 calc R . . . .
C92 C 0.3488(9) 0.1370(4) 0.0375(4) 0.083(4) Uani 1 1 d . . . . .
H92 H 0.292461 0.142965 0.025151 0.100 Uiso 1 1 calc R . . . .
C93 C 0.4153(7) 0.1266(2) 0.0140(3) 0.049(2) Uani 1 1 d . . . . .
C94 C 0.4926(8) 0.1166(3) 0.0331(3) 0.065(3) Uani 1 1 d . . . . .
H94 H 0.539467 0.109137 0.017946 0.078 Uiso 1 1 calc R . . . .
C95 C 0.5054(9) 0.1169(3) 0.0730(3) 0.069(3) Uani 1 1 d . . . . .
H95 H 0.559933 0.109155 0.085253 0.083 Uiso 1 1 calc R . . . .
C96 C 0.3993(9) 0.1266(2) -0.0305(3) 0.061(3) Uani 1 1 d . . . . .
C102 C 0.3230(9) 0.0723(2) -0.1381(3) 0.064(3) Uani 1 1 d . . . . .
C103 C 0.3171(8) 0.0387(2) -0.1515(4) 0.067(3) Uani 1 1 d . . . . .
C104 C 0.2334(9) 0.0244(3) -0.1576(5) 0.096(5) Uani 1 1 d . . . . .
H104 H 0.180722 0.035992 -0.153208 0.115 Uiso 1 1 calc R . . . .
C105 C 0.2263(9) -0.0063(3) -0.1701(6) 0.096(5) Uani 1 1 d . . . . .
H105 H 0.169012 -0.015863 -0.173940 0.115 Uiso 1 1 calc R . . . .
C106 C 0.3039(8) -0.0234(2) -0.1772(4) 0.068(3) Uani 1 1 d . . . . .
C107 C 0.3854(8) -0.0096(2) -0.1707(4) 0.067(3) Uani 1 1 d . . . . .
H107 H 0.438241 -0.021261 -0.174624 0.080 Uiso 1 1 calc R . . . .
C108 C 0.3922(9) 0.0214(2) -0.1584(4) 0.068(3) Uani 1 1 d . . . . .
H108 H 0.449766 0.030835 -0.154774 0.081 Uiso 1 1 calc R . . . .
C109 C 0.3420(7) -0.0793(2) -0.1793(3) 0.056(2) Uani 1 1 d . . . . .
C110 C 0.3159(7) -0.1096(2) -0.1992(3) 0.048(2) Uani 1 1 d . . . . .
C111 C 0.2848(6) -0.11146(19) -0.2382(3) 0.0432(19) Uani 1 1 d . . . . .
H111 H 0.273849 -0.092723 -0.252784 0.052 Uiso 1 1 calc R . . . .
C112 C 0.2692(7) -0.1400(2) -0.2566(3) 0.049(2) Uani 1 1 d . . . . .
C113 C 0.2857(7) -0.1673(2) -0.2347(3) 0.052(2) Uani 1 1 d . . . . .
H113 H 0.276498 -0.187113 -0.247118 0.062 Uiso 1 1 calc R . . . .
C114 C 0.3155(6) -0.1660(2) -0.1947(3) 0.047(2) Uani 1 1 d . . . . .
C115 C 0.3320(6) -0.1365(2) -0.1768(3) 0.048(2) Uani 1 1 d . . . . .
H115 H 0.353833 -0.135083 -0.149908 0.057 Uiso 1 1 calc R . . . .
C116 C 0.3367(7) -0.1945(2) -0.1709(3) 0.053(2) Uani 1 1 d . . . . .
C117 C 0.2824(7) -0.2491(2) -0.1629(3) 0.052(2) Uani 1 1 d . . . . .
C118 C 0.2106(8) -0.2681(2) -0.1718(4) 0.075(4) Uani 1 1 d . . . . .
H118 H 0.162534 -0.260541 -0.188915 0.090 Uiso 1 1 calc R . . . .
C119 C 0.2054(9) -0.2984(2) -0.1566(4) 0.080(4) Uani 1 1 d . . . . .
H119 H 0.152397 -0.310576 -0.160706 0.096 Uiso 1 1 calc R . . . .
C120 C 0.2800(8) -0.3101(2) -0.1352(3) 0.060(3) Uani 1 1 d . . . . .
C121 C 0.3568(8) -0.2920(2) -0.1273(3) 0.064(3) Uani 1 1 d . . . . .
H121 H 0.408028 -0.300284 -0.112867 0.077 Uiso 1 1 calc R . . . .
C122 C 0.3553(8) -0.2611(2) -0.1415(3) 0.061(3) Uani 1 1 d . . . . .
H122 H 0.406405 -0.248213 -0.136070 0.073 Uiso 1 1 calc R . . . .
C123 C 0.2810(9) -0.3433(2) -0.1212(3) 0.065(3) Uani 1 1 d . . . . .
C124 C 0.2377(8) -0.1445(2) -0.2992(3) 0.060(3) Uani 1 1 d . . . . .
C125 C 0.1872(7) -0.1191(2) -0.3616(3) 0.050(2) Uani 1 1 d . . . . .
C126 C 0.2205(9) -0.0959(3) -0.3847(3) 0.069(3) Uani 1 1 d . . . . .
H126 H 0.260678 -0.080762 -0.372983 0.083 Uiso 1 1 calc R . . . .
C127 C 0.1960(9) -0.0942(2) -0.4250(3) 0.066(3) Uani 1 1 d . . . . .
H127 H 0.217612 -0.077639 -0.440425 0.079 Uiso 1 1 calc R . . . .
C128 C 0.1396(7) -0.1170(2) -0.4426(3) 0.054(2) Uani 1 1 d . . . . .
C129 C 0.1076(8) -0.1401(3) -0.4186(3) 0.064(3) Uani 1 1 d . . . . .
H129 H 0.069272 -0.155828 -0.430155 0.077 Uiso 1 1 calc R . . . .
C130 C 0.1298(7) -0.1409(3) -0.3781(3) 0.058(3) Uani 1 1 d . . . . .
H130 H 0.105201 -0.156604 -0.362117 0.069 Uiso 1 1 calc R . . . .
C131 C 0.1144(8) -0.1174(3) -0.4855(3) 0.060(3) Uani 1 1 d . . . . .
C132 C -0.3161(9) 0.1079(2) -0.0262(3) 0.065(3) Uani 1 1 d . . . . .
C133 C -0.2619(8) 0.1106(2) 0.0123(3) 0.059(3) Uani 1 1 d . . . . .
C134 C -0.2720(9) 0.0891(2) 0.0422(4) 0.071(3) Uani 1 1 d . . . . .
H134 H -0.308412 0.071166 0.036879 0.085 Uiso 1 1 calc R . . . .
C135 C -0.2300(9) 0.0930(2) 0.0801(3) 0.067(3) Uani 1 1 d . . . . .
H135 H -0.240107 0.078534 0.100589 0.080 Uiso 1 1 calc R . . . .
C136 C -0.1741(7) 0.1181(2) 0.0869(3) 0.052(2) Uani 1 1 d . . . . .
C137 C -0.1621(10) 0.1390(3) 0.0571(4) 0.078(4) Uani 1 1 d . . . . .
H137 H -0.122009 0.156036 0.061559 0.093 Uiso 1 1 calc R . . . .
C138 C -0.2075(10) 0.1355(3) 0.0206(3) 0.075(4) Uani 1 1 d . . . . .
H138 H -0.200516 0.150916 0.000794 0.090 Uiso 1 1 calc R . . . .
C139 C -0.1090(8) 0.1031(2) 0.1536(3) 0.054(2) Uani 1 1 d . . . . .
C140 C -0.0748(7) 0.1165(2) 0.1928(3) 0.047(2) Uani 1 1 d . . . . .
C141 C -0.0426(6) 0.09541(19) 0.2210(3) 0.047(2) Uani 1 1 d . . . . .
H141 H -0.037561 0.073968 0.214027 0.056 Uiso 1 1 calc R . . . .
C142 C -0.0174(7) 0.10484(19) 0.2593(3) 0.047(2) Uani 1 1 d . . . . .
C143 C -0.0261(7) 0.13692(19) 0.2691(3) 0.046(2) Uani 1 1 d . . . . .
H143 H -0.012185 0.143908 0.295433 0.056 Uiso 1 1 calc R . . . .
C144 C -0.0550(6) 0.15796(18) 0.2398(3) 0.045(2) Uani 1 1 d . . . . .
C145 C -0.0786(6) 0.1478(2) 0.2018(3) 0.048(2) Uani 1 1 d . . . . .
H145 H -0.097428 0.162521 0.181922 0.058 Uiso 1 1 calc R . . . .
C146 C 0.0187(8) 0.0847(2) 0.2920(3) 0.054(2) Uani 1 1 d . . . . .
C147 C 0.0817(7) 0.0322(2) 0.3091(4) 0.061(3) Uani 1 1 d . . . . .
C148 C 0.0968(8) 0.0029(2) 0.2937(3) 0.060(3) Uani 1 1 d . . . . .
H148 H 0.086890 -0.000312 0.266046 0.073 Uiso 1 1 calc R . . . .
C149 C 0.1256(8) -0.0215(2) 0.3172(3) 0.063(3) Uani 1 1 d . . . . .
H149 H 0.136162 -0.041198 0.305442 0.076 Uiso 1 1 calc R . . . .
C150 C 0.1394(8) -0.0183(2) 0.3567(3) 0.062(3) Uani 1 1 d . . . . .
C151 C 0.1284(11) 0.0114(3) 0.3725(4) 0.087(4) Uani 1 1 d . . . . .
H151 H 0.137151 0.014422 0.400247 0.104 Uiso 1 1 calc R . . . .
C152 C 0.1040(12) 0.0379(3) 0.3473(4) 0.098(5) Uani 1 1 d . . . . .
H152 H 0.103782 0.058539 0.357580 0.117 Uiso 1 1 calc R . . . .
C153 C 0.1628(9) -0.0449(3) 0.3834(3) 0.067(3) Uani 1 1 d . . . . .
C154 C -0.0675(6) 0.19268(19) 0.2490(3) 0.0447(19) Uani 1 1 d . . . . .
C155 C -0.0377(7) 0.23391(19) 0.2985(3) 0.049(2) Uani 1 1 d . . . . .
C156 C -0.0128(9) 0.2395(2) 0.3369(3) 0.074(4) Uani 1 1 d . . . . .
H156 H 0.012737 0.223057 0.352727 0.088 Uiso 1 1 calc R . . . .
C157 C -0.0237(10) 0.2686(3) 0.3535(3) 0.077(4) Uani 1 1 d . . . . .
H157 H -0.000542 0.272379 0.379898 0.092 Uiso 1 1 calc R . . . .
C158 C -0.0664(8) 0.2918(2) 0.3332(3) 0.057(3) Uani 1 1 d . . . . .
C159 C -0.0718(15) 0.2888(3) 0.2934(4) 0.078(6) Uani 0.75 1 d . . P F 1
H159 H -0.087751 0.306538 0.277628 0.093 Uiso 0.75 1 calc R . P F 1
C160 C -0.0543(14) 0.2598(3) 0.2741(4) 0.075(5) Uani 0.75 1 d . . P F 1
H160 H -0.054006 0.258245 0.246133 0.090 Uiso 0.75 1 calc R . P F 1
C161 C -0.0918(9) 0.3222(2) 0.3510(3) 0.065(3) Uani 1 1 d . . . . .
O40 O 0.4807(9) 0.5223(3) 0.2962(4) 0.057(3) Uani 0.5 1 d D U P . .
C165 C 0.4545(17) 0.5145(4) 0.3284(5) 0.078(4) Uani 0.5 1 d D U P . .
C166 C 0.4148(18) 0.5386(6) 0.3562(7) 0.084(5) Uani 0.5 1 d D U P . .
H16G H 0.434625 0.559676 0.349225 0.126 Uiso 0.5 1 calc GR . P . .
H16H H 0.435180 0.533975 0.383610 0.126 Uiso 0.5 1 calc GR . P . .
H16I H 0.349126 0.537628 0.353304 0.126 Uiso 0.5 1 calc GR . P . .
C167 C 0.462(2) 0.4787(4) 0.3334(9) 0.087(5) Uani 0.5 1 d D U P . .
H16J H 0.493178 0.469871 0.311511 0.130 Uiso 0.5 1 calc GR . P . .
H16K H 0.401478 0.469685 0.333454 0.130 Uiso 0.5 1 calc GR . P . .
H16L H 0.495195 0.473875 0.358535 0.130 Uiso 0.5 1 calc GR . P . .
O41 O 0.1974(8) 0.5681(3) 0.1980(4) 0.049(3) Uani 0.5 1 d D U P . .
C168 C 0.1748(16) 0.5490(4) 0.1720(4) 0.073(3) Uani 0.5 1 d D U P . .
C169 C 0.1589(18) 0.5548(6) 0.1273(5) 0.076(4) Uani 0.5 1 d D U P . .
H16M H 0.098495 0.563303 0.121599 0.115 Uiso 0.5 1 calc GR . P . .
H16N H 0.164766 0.535033 0.113006 0.115 Uiso 0.5 1 calc GR . P . .
H16O H 0.203341 0.569801 0.118662 0.115 Uiso 0.5 1 calc GR . P . .
C170 C 0.1409(19) 0.5158(4) 0.1805(9) 0.087(5) Uani 0.5 1 d D U P . .
H17C H 0.186631 0.504552 0.197014 0.130 Uiso 0.5 1 calc GR . P . .
H17D H 0.129032 0.504570 0.155509 0.130 Uiso 0.5 1 calc GR . P . .
H17E H 0.085556 0.517152 0.194449 0.130 Uiso 0.5 1 calc GR . P . .
O42 O 0.0353(6) 0.3893(2) -0.1206(3) 0.054(2) Uani 0.75 1 d D U P . .
C171 C 0.060(2) 0.3687(8) -0.0564(4) 0.149(11) Uani 0.75 1 d D U P . .
H17F H 0.050191 0.390498 -0.048513 0.223 Uiso 0.75 1 calc GR . P . .
H17G H 0.114828 0.360751 -0.042817 0.223 Uiso 0.75 1 calc GR . P . .
H17H H 0.008641 0.355964 -0.049142 0.223 Uiso 0.75 1 calc GR . P . .
C172 C 0.0674(11) 0.3671(3) -0.1014(4) 0.073(4) Uani 0.75 1 d D U P . .
C173 C 0.1066(17) 0.3378(4) -0.1204(7) 0.118(8) Uani 0.75 1 d D U P . .
H17I H 0.070193 0.319520 -0.114542 0.177 Uiso 0.75 1 calc GR . P . .
H17J H 0.168355 0.334566 -0.109528 0.177 Uiso 0.75 1 calc GR . P . .
H17K H 0.106366 0.340705 -0.149075 0.177 Uiso 0.75 1 calc GR . P . .
O43 O -0.1028(9) 0.1935(3) 0.1231(4) 0.053(3) Uani 0.5 1 d D U P G 1
C174 C -0.144(2) 0.2361(8) 0.0777(9) 0.113(11) Uani 0.5 1 d D U P G 1
H17L H -0.107584 0.240111 0.055223 0.169 Uiso 0.5 1 calc GR . P G 1
H17M H -0.166929 0.256044 0.087387 0.169 Uiso 0.5 1 calc GR . P G 1
H17N H -0.194842 0.222617 0.069172 0.169 Uiso 0.5 1 calc GR . P G 1
C175 C -0.0867(18) 0.2199(4) 0.1110(8) 0.099(9) Uani 0.5 1 d D U P G 1
C176 C -0.008(2) 0.2414(10) 0.1250(15) 0.168(18) Uani 0.5 1 d D U P G 1
H17O H 0.013487 0.235572 0.151877 0.251 Uiso 0.5 1 calc GR . P G 1
H17P H -0.028769 0.263209 0.124770 0.251 Uiso 0.5 1 calc GR . P G 1
H17Q H 0.040473 0.239172 0.107143 0.251 Uiso 0.5 1 calc GR . P G 1
O44 O 0.6939(7) 0.5550(2) 0.2117(3) 0.035(2) Uani 0.5 1 d D U P . .
N29 N 0.6483(11) 0.5075(3) 0.1941(4) 0.056(4) Uani 0.5 1 d D U P . .
C162 C 0.661(2) 0.4974(7) 0.2349(5) 0.088(8) Uani 0.5 1 d D U P . .
H16A H 0.706255 0.510685 0.248890 0.131 Uiso 0.5 1 calc GR . P . .
H16B H 0.681863 0.475572 0.235727 0.131 Uiso 0.5 1 calc GR . P . .
H16C H 0.604384 0.498959 0.247625 0.131 Uiso 0.5 1 calc GR . P . .
C163 C 0.621(2) 0.4835(6) 0.1655(8) 0.099(9) Uani 0.5 1 d D U P . .
H16D H 0.603453 0.493292 0.140027 0.148 Uiso 0.5 1 calc GR . P . .
H16E H 0.570303 0.471779 0.174903 0.148 Uiso 0.5 1 calc GR . P . .
H16F H 0.671381 0.469153 0.162236 0.148 Uiso 0.5 1 calc GR . P . .
C164 C 0.6682(14) 0.5371(3) 0.1849(4) 0.062(5) Uani 0.5 1 d D U P . .
H164 H 0.662488 0.544060 0.158259 0.074 Uiso 0.5 1 calc R . P . .

loop_
_atom_site_aniso_label
_atom_site_aniso_U_11
_atom_site_aniso_U_22
_atom_site_aniso_U_33
_atom_site_aniso_U_23
_atom_site_aniso_U_13
_atom_site_aniso_U_12
Cd1 0.0790(5) 0.0335(3) 0.0500(4) 0.0053(3) -0.0022(3) 0.0011(3)
Cd2 0.0634(4) 0.0417(3) 0.0357(3) -0.0032(2) -0.0023(3) 0.0019(3)
Cd3 0.0809(5) 0.0310(3) 0.0417(3) -0.0027(2) -0.0081(3) -0.0103(3)
Cd4 0.0731(4) 0.0298(3) 0.0375(3) 0.0010(2) -0.0010(3) 0.0090(3)
Cd5A 0.0920(9) 0.0433(5) 0.0428(5) -0.0041(4) 0.0070(6) 0.0156(5)
Cd5B 0.0750(14) 0.0353(9) 0.0926(18) 0.0056(10) 0.0263(13) 0.0082(9)
Cd6 0.0849(5) 0.0342(3) 0.0360(3) -0.0041(2) -0.0038(3) 0.0178(3)
Cd7 0.0793(5) 0.0267(3) 0.0386(3) 0.0006(2) -0.0097(3) -0.0049(3)
O1 0.097(5) 0.048(3) 0.108(5) -0.018(3) 0.039(4) 0.001(3)
O2 0.097(5) 0.048(3) 0.108(5) -0.018(3) 0.039(4) 0.001(3)
O3 0.111(7) 0.052(4) 0.086(6) -0.018(4) 0.032(5) -0.029(4)
O4 0.060(4) 0.036(3) 0.042(3) 0.007(2) 0.001(3) -0.006(3)
O5 0.091(6) 0.062(4) 0.051(4) -0.020(3) 0.009(4) -0.008(4)
O6 0.077(4) 0.041(3) 0.033(3) -0.004(2) 0.008(3) -0.014(3)
O7 0.080(3) 0.084(4) 0.095(4) -0.055(3) 0.011(3) -0.009(3)
O8 0.080(3) 0.084(4) 0.095(4) -0.055(3) 0.011(3) -0.009(3)
O9 0.144(8) 0.063(5) 0.040(4) -0.003(3) 0.018(4) -0.019(5)
O10 0.101(6) 0.036(3) 0.058(4) 0.013(3) 0.018(4) 0.002(3)
O11A 0.16(2) 0.045(6) 0.063(11) 0.022(8) 0.036(10) 0.016(9)
O11B 0.16(2) 0.045(6) 0.063(11) 0.022(8) 0.036(10) 0.016(9)
O12 0.095(5) 0.030(3) 0.032(3) -0.001(2) -0.009(3) 0.014(3)
O13A 0.127(12) 0.038(6) 0.060(7) -0.007(4) 0.017(7) 0.024(6)
O13B 0.127(12) 0.038(6) 0.060(7) -0.007(4) 0.017(7) 0.024(6)
O14 0.090(5) 0.048(4) 0.059(4) -0.017(3) 0.012(4) 0.029(4)
O15 0.094(5) 0.041(3) 0.025(3) 0.000(2) 0.011(3) 0.012(3)
O16 0.074(4) 0.032(3) 0.042(3) 0.006(2) 0.006(3) 0.018(3)
O17 0.129(7) 0.033(3) 0.029(3) -0.006(2) -0.007(4) -0.005(4)
O18 0.101(6) 0.096(6) 0.039(4) 0.006(4) -0.025(4) 0.005(5)
O19 0.185(10) 0.039(4) 0.032(3) -0.003(3) 0.001(4) 0.037(5)
O20 0.158(9) 0.052(4) 0.049(4) 0.024(3) 0.016(5) 0.048(5)
O21 0.120(7) 0.040(4) 0.074(5) 0.015(4) -0.030(5) 0.019(4)
O22 0.082(5) 0.039(3) 0.056(4) -0.002(3) -0.010(3) -0.015(3)
O23 0.081(6) 0.039(4) 0.162(10) -0.014(5) -0.037(6) -0.012(4)
O24 0.062(4) 0.039(3) 0.040(3) -0.006(2) -0.017(3) 0.002(3)
O25 0.149(9) 0.049(4) 0.060(5) -0.011(4) -0.031(5) -0.016(5)
O26 0.157(9) 0.072(5) 0.045(4) 0.011(4) -0.014(5) -0.044(6)
O27 0.076(5) 0.078(5) 0.039(3) 0.001(3) -0.022(3) -0.007(4)
O28 0.086(5) 0.042(4) 0.078(5) 0.009(3) -0.038(4) -0.006(3)
O29 0.102(6) 0.037(3) 0.047(4) 0.009(3) -0.032(4) 0.000(3)
O30 0.109(7) 0.032(3) 0.091(6) 0.011(4) -0.036(5) -0.012(4)
O31 0.128(8) 0.079(6) 0.084(6) 0.036(5) -0.059(6) -0.052(6)
O32 0.081(5) 0.059(4) 0.040(3) 0.007(3) -0.017(3) -0.011(4)
O33 0.115(7) 0.036(3) 0.063(4) -0.015(3) -0.027(4) 0.003(4)
O34 0.160(9) 0.039(4) 0.052(4) -0.011(3) -0.036(5) 0.017(5)
O35 0.166(10) 0.045(4) 0.077(6) 0.019(4) -0.020(6) 0.000(5)
O36 0.115(7) 0.050(4) 0.070(5) 0.026(4) 0.023(5) 0.015(4)
O37 0.079(5) 0.032(3) 0.067(4) -0.003(3) -0.027(4) -0.006(3)
O38 0.090(5) 0.046(4) 0.047(4) -0.024(3) -0.004(3) 0.001(3)
O39 0.231(14) 0.056(5) 0.053(5) -0.016(4) -0.030(6) 0.055(7)
N1 0.142(5) 0.142(5) 0.142(5) 0.0000(4) 0.0091(5) 0.0000(4)
C24 0.142(5) 0.142(5) 0.142(5) 0.0000(4) 0.0091(5) 0.0000(4)
C25 0.142(5) 0.142(5) 0.142(5) 0.0000(4) 0.0091(5) 0.0000(4)
C26 0.142(5) 0.142(5) 0.142(5) 0.0000(4) 0.0091(5) 0.0000(4)
C27 0.142(5) 0.142(5) 0.142(5) 0.0000(4) 0.0091(5) 0.0000(4)
C28 0.142(5) 0.142(5) 0.142(5) 0.0000(4) 0.0091(5) 0.0000(4)
N2 0.142(5) 0.142(5) 0.142(5) 0.0000(4) 0.0091(5) 0.0000(4)
N3 0.068(5) 0.046(4) 0.045(4) 0.012(3) 0.001(4) 0.003(4)
N4 0.140(11) 0.074(7) 0.088(8) 0.026(6) 0.042(8) 0.019(7)
N5 0.075(6) 0.051(5) 0.074(6) -0.033(4) 0.019(5) -0.005(4)
N6 0.075(6) 0.072(6) 0.047(5) -0.022(4) 0.017(4) -0.025(5)
N7 0.101(7) 0.039(4) 0.049(5) -0.002(3) 0.026(5) 0.004(4)
N9 0.132(10) 0.107(9) 0.074(6) 0.038(6) 0.024(7) -0.001(7)
N11 0.191(4) 0.191(4) 0.191(4) 0.0000(4) 0.0121(5) 0.0000(4)
N12 0.144(5) 0.144(5) 0.144(5) 0.0000(4) 0.0091(5) 0.0001(4)
C56 0.144(5) 0.144(5) 0.144(5) 0.0000(4) 0.0091(5) 0.0001(4)
C55 0.144(5) 0.144(5) 0.144(5) 0.0000(4) 0.0091(5) 0.0001(4)
C54 0.144(5) 0.144(5) 0.144(5) 0.0000(4) 0.0091(5) 0.0001(4)
C53 0.144(5) 0.144(5) 0.144(5) 0.0000(4) 0.0091(5) 0.0001(4)
C52 0.144(5) 0.144(5) 0.144(5) 0.0000(4) 0.0091(5) 0.0001(4)
N13 0.144(5) 0.144(5) 0.144(5) 0.0000(4) 0.0091(5) 0.0001(4)
N14A 0.043(4) 0.043(4) 0.043(4) -0.0003(10) 0.0028(10) 0.0004(10)
N14B 0.058(5) 0.058(5) 0.058(5) -0.0004(10) 0.0038(11) 0.0001(10)
N15A 0.083(6) 0.082(6) 0.083(6) -0.001(2) 0.006(2) 0.001(2)
N15B 0.096(8) 0.096(8) 0.096(8) -0.001(2) 0.006(2) 0.000(2)
N16 0.148(6) 0.092(4) 0.066(3) 0.005(3) -0.001(3) 0.025(4)
N17 0.148(6) 0.092(4) 0.066(3) 0.005(3) -0.001(3) 0.025(4)
N18 0.076(5) 0.028(3) 0.036(4) -0.009(3) 0.011(3) 0.015(3)
N19 0.056(4) 0.031(3) 0.030(3) -0.004(3) 0.001(3) 0.011(3)
N20 0.081(5) 0.027(3) 0.038(4) 0.003(3) 0.002(4) 0.018(3)
N23 0.067(5) 0.026(4) 0.109(8) 0.003(4) -0.048(5) -0.003(3)
N24 0.066(5) 0.027(3) 0.060(5) 0.008(3) -0.020(4) -0.003(3)
N25 0.078(6) 0.051(5) 0.040(4) -0.006(3) -0.004(4) -0.024(4)
N26 0.071(5) 0.032(4) 0.053(4) 0.006(3) -0.010(4) -0.001(3)
N27 0.071(5) 0.023(3) 0.048(4) -0.011(3) -0.010(4) 0.017(3)
N28 0.098(7) 0.033(4) 0.048(4) 0.000(3) -0.013(4) -0.021(4)
C1 0.080(3) 0.084(4) 0.095(4) -0.055(3) 0.011(3) -0.009(3)
C1A 0.066(10) 0.066(10) 0.066(10) 0.0000(10) 0.0042(12) 0.0000(10)
C1B 0.073(11) 0.073(11) 0.073(11) 0.0000(10) 0.0046(13) 0.0000(10)
C2 0.054(5) 0.042(5) 0.049(5) -0.007(4) -0.002(4) 0.000(4)
C3 0.062(6) 0.051(5) 0.046(5) -0.015(4) 0.017(4) -0.019(4)
C4 0.055(7) 0.136(13) 0.062(7) -0.037(8) 0.003(5) -0.006(7)
C5 0.059(7) 0.136(12) 0.059(7) -0.048(8) 0.016(5) -0.023(7)
C6 0.054(5) 0.071(6) 0.044(5) -0.021(5) 0.013(4) -0.019(5)
C7 0.054(6) 0.072(7) 0.053(6) 0.003(5) 0.002(4) -0.015(5)
C8 0.056(6) 0.080(7) 0.047(5) -0.003(5) 0.010(4) -0.014(5)
C9 0.062(6) 0.034(4) 0.051(5) -0.010(4) -0.001(4) 0.002(4)
C10 0.045(5) 0.050(5) 0.048(5) -0.003(4) 0.012(4) -0.003(4)
C11 0.053(5) 0.045(5) 0.048(5) -0.014(4) 0.015(4) -0.008(4)
C12 0.056(5) 0.036(4) 0.046(5) 0.000(3) 0.013(4) 0.001(4)
C13 0.060(6) 0.051(5) 0.049(5) -0.015(4) 0.012(4) -0.006(4)
C14 0.055(5) 0.037(4) 0.053(5) -0.017(4) 0.010(4) -0.006(4)
C15 0.050(5) 0.041(4) 0.052(5) -0.003(4) -0.003(4) -0.002(4)
C16 0.073(7) 0.036(5) 0.057(6) -0.009(4) 0.006(5) -0.010(4)
C17 0.072(7) 0.044(5) 0.080(8) -0.013(5) 0.014(6) -0.007(5)
C18 0.080(8) 0.058(7) 0.129(12) -0.029(7) 0.037(8) -0.006(6)
C19 0.062(8) 0.068(8) 0.190(18) -0.052(10) 0.044(9) -0.019(6)
C20 0.073(7) 0.053(6) 0.071(7) -0.013(5) 0.024(6) -0.011(5)
C21 0.110(9) 0.086(8) 0.30(2) -0.125(11) 0.103(11) -0.047(7)
C22 0.110(9) 0.086(8) 0.30(2) -0.125(11) 0.103(11) -0.047(7)
C23 0.080(7) 0.032(4) 0.070(7) -0.008(4) 0.018(6) 0.007(4)
C29 0.091(9) 0.069(7) 0.072(8) 0.026(6) 0.003(6) 0.014(6)
C30 0.120(13) 0.077(9) 0.096(11) 0.038(8) -0.021(9) 0.007(9)
C31 0.120(11) 0.060(7) 0.055(6) 0.015(5) 0.003(7) -0.003(7)
C32 0.112(12) 0.083(10) 0.103(11) 0.029(8) -0.028(9) -0.017(9)
C33 0.124(13) 0.063(7) 0.081(9) 0.020(7) -0.029(8) -0.003(8)
C34 0.061(6) 0.056(6) 0.045(5) -0.006(4) 0.012(4) 0.009(5)
C35 0.077(7) 0.034(4) 0.057(6) 0.005(4) 0.016(5) 0.012(4)
C36 0.118(11) 0.046(6) 0.080(8) -0.005(5) 0.042(8) 0.006(6)
C37 0.121(11) 0.037(5) 0.087(8) -0.009(5) 0.052(8) -0.001(6)
C38 0.086(8) 0.036(5) 0.058(6) 0.008(4) 0.024(5) 0.004(5)
C39 0.078(7) 0.053(6) 0.052(5) 0.002(4) 0.026(5) 0.013(5)
C40 0.097(8) 0.039(5) 0.055(6) 0.008(4) 0.034(6) 0.014(5)
C41 0.091(8) 0.041(5) 0.072(7) 0.010(5) 0.014(6) 0.016(5)
C45 0.191(4) 0.191(4) 0.191(4) 0.0000(4) 0.0121(5) 0.0000(4)
C44 0.191(4) 0.191(4) 0.191(4) 0.0000(4) 0.0121(5) 0.0000(4)
C43 0.191(4) 0.191(4) 0.191(4) 0.0000(4) 0.0121(5) 0.0000(4)
C42 0.191(4) 0.191(4) 0.191(4) 0.0000(4) 0.0121(5) 0.0000(4)
N10 0.191(4) 0.191(4) 0.191(4) 0.0000(4) 0.0121(5) 0.0000(4)
C46 0.191(4) 0.191(4) 0.191(4) 0.0000(4) 0.0121(5) 0.0000(4)
C51 0.132(10) 0.107(9) 0.074(6) 0.038(6) 0.024(7) -0.001(7)
C50 0.132(10) 0.107(9) 0.074(6) 0.038(6) 0.024(7) -0.001(7)
C49 0.132(10) 0.107(9) 0.074(6) 0.038(6) 0.024(7) -0.001(7)
C48 0.132(10) 0.107(9) 0.074(6) 0.038(6) 0.024(7) -0.001(7)
C47 0.132(10) 0.107(9) 0.074(6) 0.038(6) 0.024(7) -0.001(7)
N8 0.132(10) 0.107(9) 0.074(6) 0.038(6) 0.024(7) -0.001(7)
C57A 0.127(9) 0.065(5) 0.072(6) -0.010(5) 0.013(6) 0.023(5)
C57B 0.127(9) 0.065(5) 0.072(6) -0.010(5) 0.013(6) 0.023(5)
C58A 0.127(9) 0.065(5) 0.072(6) -0.010(5) 0.013(6) 0.023(5)
C58B 0.127(9) 0.065(5) 0.072(6) -0.010(5) 0.013(6) 0.023(5)
C59A 0.127(9) 0.065(5) 0.072(6) -0.010(5) 0.013(6) 0.023(5)
C59B 0.14(3) 0.13(3) 0.12(3) -0.07(3) -0.02(3) 0.07(3)
C60A 0.127(9) 0.065(5) 0.072(6) -0.010(5) 0.013(6) 0.023(5)
C60B 0.127(9) 0.065(5) 0.072(6) -0.010(5) 0.013(6) 0.023(5)
C61A 0.127(9) 0.065(5) 0.072(6) -0.010(5) 0.013(6) 0.023(5)
C61B 0.127(9) 0.065(5) 0.072(6) -0.010(5) 0.013(6) 0.023(5)
C62 0.148(6) 0.092(4) 0.066(3) 0.005(3) -0.001(3) 0.025(4)
C63 0.148(6) 0.092(4) 0.066(3) 0.005(3) -0.001(3) 0.025(4)
C64 0.148(6) 0.092(4) 0.066(3) 0.005(3) -0.001(3) 0.025(4)
C65 0.148(6) 0.092(4) 0.066(3) 0.005(3) -0.001(3) 0.025(4)
C66 0.148(6) 0.092(4) 0.066(3) 0.005(3) -0.001(3) 0.025(4)
C67A 0.127(12) 0.038(6) 0.060(7) -0.007(4) 0.017(7) 0.024(6)
C67B 0.127(12) 0.038(6) 0.060(7) -0.007(4) 0.017(7) 0.024(6)
C68 0.167(14) 0.052(6) 0.037(5) 0.006(4) 0.029(7) 0.041(7)
C69 0.28(3) 0.051(7) 0.099(11) 0.031(7) 0.109(14) 0.067(11)
C70 0.26(2) 0.051(7) 0.071(8) 0.015(6) 0.087(12) 0.031(10)
C71 0.075(6) 0.035(4) 0.039(4) -0.011(3) 0.013(4) 0.013(4)
C72 0.092(8) 0.033(4) 0.045(5) -0.006(4) 0.010(5) 0.013(5)
C73 0.075(7) 0.045(5) 0.050(5) -0.006(4) 0.011(5) 0.008(5)
C74 0.057(5) 0.031(4) 0.040(4) 0.000(3) 0.012(4) 0.011(4)
C75 0.061(5) 0.029(4) 0.044(5) 0.004(3) -0.003(4) 0.005(4)
C76 0.062(5) 0.023(3) 0.040(4) 0.006(3) 0.002(4) 0.009(3)
C77 0.063(5) 0.032(4) 0.036(4) 0.002(3) 0.017(4) 0.002(4)
C78 0.060(5) 0.030(4) 0.049(5) -0.002(3) 0.009(4) 0.010(4)
C79 0.066(6) 0.024(4) 0.043(4) 0.001(3) 0.004(4) 0.009(4)
C80 0.055(5) 0.038(4) 0.036(4) 0.008(3) 0.004(4) 0.014(4)
C81 0.102(8) 0.023(4) 0.050(5) 0.006(4) 0.016(5) 0.017(4)
C82 0.063(6) 0.032(4) 0.044(5) 0.006(3) 0.001(4) 0.008(4)
C83 0.084(7) 0.049(5) 0.048(5) 0.003(4) 0.002(5) 0.023(5)
C84 0.090(8) 0.036(5) 0.084(8) -0.001(5) 0.005(6) 0.021(5)
C85 0.056(6) 0.046(5) 0.064(6) 0.017(4) 0.007(5) 0.007(4)
C86 0.071(7) 0.059(6) 0.047(5) 0.013(4) 0.016(5) 0.014(5)
C87 0.089(8) 0.034(4) 0.050(5) 0.005(4) -0.001(5) 0.020(5)
C88 0.083(8) 0.053(6) 0.079(8) 0.018(6) 0.016(6) 0.013(6)
C89 0.064(6) 0.033(4) 0.042(5) 0.002(3) 0.000(4) -0.001(4)
C90 0.071(6) 0.031(4) 0.037(4) -0.001(3) 0.003(4) 0.008(4)
C91 0.076(8) 0.136(12) 0.035(5) -0.024(6) -0.009(5) 0.051(8)
C92 0.075(8) 0.117(11) 0.056(7) -0.001(7) -0.010(6) 0.042(8)
C93 0.075(6) 0.035(4) 0.037(4) 0.010(3) -0.001(4) 0.004(4)
C94 0.080(7) 0.075(7) 0.041(5) 0.006(5) 0.012(5) 0.016(6)
C95 0.080(8) 0.081(8) 0.045(5) -0.007(5) -0.008(5) 0.029(6)
C96 0.114(9) 0.034(4) 0.033(5) 0.004(4) -0.003(6) -0.007(5)
C102 0.080(8) 0.039(5) 0.068(7) 0.001(5) -0.023(6) -0.009(5)
C103 0.076(7) 0.042(5) 0.080(8) -0.007(5) -0.021(6) -0.017(5)
C104 0.067(8) 0.042(6) 0.173(16) -0.027(8) -0.030(9) 0.004(5)
C105 0.068(8) 0.044(6) 0.172(16) -0.017(8) -0.027(9) -0.005(5)
C106 0.070(7) 0.033(5) 0.096(8) -0.008(5) -0.031(6) -0.008(4)
C107 0.072(7) 0.039(5) 0.087(8) -0.002(5) -0.009(6) -0.014(5)
C108 0.079(8) 0.040(5) 0.082(8) -0.011(5) -0.014(6) -0.017(5)
C109 0.051(5) 0.035(4) 0.079(7) -0.003(4) -0.015(5) -0.007(4)
C110 0.065(6) 0.034(4) 0.042(5) -0.005(3) -0.014(4) 0.001(4)
C111 0.060(5) 0.029(4) 0.040(4) 0.001(3) -0.009(4) -0.004(3)
C112 0.069(6) 0.039(4) 0.037(4) 0.011(4) -0.015(4) -0.007(4)
C113 0.061(6) 0.034(4) 0.057(5) -0.005(4) -0.019(4) -0.002(4)
C114 0.057(5) 0.039(4) 0.042(5) 0.002(4) -0.010(4) -0.004(4)
C115 0.054(5) 0.034(4) 0.052(5) 0.003(4) -0.014(4) -0.004(4)
C116 0.055(5) 0.033(4) 0.069(6) -0.002(4) -0.015(5) 0.002(4)
C117 0.078(7) 0.031(4) 0.045(5) -0.002(4) -0.017(4) -0.005(4)
C118 0.082(8) 0.033(5) 0.102(9) 0.016(5) -0.043(7) -0.001(5)
C119 0.104(9) 0.031(5) 0.098(9) 0.013(5) -0.050(8) -0.014(5)
C120 0.081(7) 0.043(5) 0.053(6) -0.004(4) -0.017(5) -0.008(5)
C121 0.083(7) 0.041(5) 0.064(6) 0.012(4) -0.035(6) -0.005(5)
C122 0.073(7) 0.036(5) 0.070(7) 0.009(4) -0.015(5) -0.010(4)
C123 0.095(8) 0.048(5) 0.049(6) -0.011(4) -0.019(5) -0.005(6)
C124 0.090(8) 0.041(5) 0.046(5) -0.007(4) -0.012(5) -0.012(5)
C125 0.063(6) 0.052(5) 0.034(4) 0.013(4) -0.009(4) -0.016(4)
C126 0.106(9) 0.051(6) 0.047(6) 0.003(4) -0.012(6) -0.024(6)
C127 0.099(9) 0.049(6) 0.049(6) 0.010(4) -0.009(5) -0.022(6)
C128 0.064(6) 0.045(5) 0.051(5) 0.004(4) -0.005(4) -0.009(4)
C129 0.070(7) 0.066(7) 0.055(6) -0.004(5) -0.014(5) -0.023(5)
C130 0.066(6) 0.063(6) 0.043(5) -0.002(4) -0.001(4) -0.024(5)
C131 0.070(7) 0.066(6) 0.044(5) 0.005(5) -0.007(5) 0.000(5)
C132 0.091(8) 0.045(5) 0.058(6) 0.012(5) -0.017(6) -0.022(5)
C133 0.076(7) 0.047(5) 0.052(6) -0.002(4) -0.015(5) -0.012(5)
C134 0.094(9) 0.042(5) 0.072(7) 0.008(5) -0.024(6) -0.021(5)
C135 0.105(9) 0.046(5) 0.046(5) 0.007(4) -0.015(6) -0.015(5)
C136 0.078(7) 0.038(4) 0.040(5) -0.002(4) 0.002(4) -0.004(4)
C137 0.104(10) 0.059(7) 0.066(7) 0.008(5) -0.028(7) -0.028(6)
C138 0.119(10) 0.051(6) 0.053(6) 0.022(5) -0.013(6) -0.033(6)
C139 0.077(7) 0.036(4) 0.046(5) -0.004(4) -0.004(5) 0.000(4)
C140 0.058(5) 0.038(4) 0.043(5) -0.011(4) -0.006(4) 0.002(4)
C141 0.059(5) 0.029(4) 0.051(5) -0.002(3) -0.006(4) -0.001(4)
C142 0.073(6) 0.026(4) 0.039(4) 0.002(3) -0.003(4) -0.008(4)
C143 0.068(6) 0.034(4) 0.036(4) -0.009(3) -0.010(4) -0.010(4)
C144 0.056(5) 0.021(3) 0.057(5) -0.002(3) -0.009(4) 0.000(3)
C145 0.056(5) 0.034(4) 0.053(5) 0.007(4) -0.009(4) 0.004(4)
C146 0.083(7) 0.029(4) 0.049(5) 0.004(4) -0.007(5) -0.008(4)
C147 0.063(6) 0.035(5) 0.086(8) 0.014(5) 0.008(5) 0.001(4)
C148 0.085(8) 0.042(5) 0.055(6) 0.009(4) 0.012(5) 0.008(5)
C149 0.088(8) 0.045(5) 0.059(6) 0.013(5) 0.024(6) 0.008(5)
C150 0.081(7) 0.039(5) 0.066(7) 0.001(4) 0.003(5) 0.004(5)
C151 0.156(14) 0.042(6) 0.057(7) 0.002(5) -0.028(8) 0.004(7)
C152 0.157(14) 0.054(7) 0.074(8) -0.006(6) -0.056(9) 0.042(8)
C153 0.087(8) 0.051(6) 0.061(7) 0.021(5) -0.004(6) -0.007(5)
C154 0.062(5) 0.028(4) 0.043(4) -0.002(3) -0.007(4) 0.003(4)
C155 0.080(7) 0.027(4) 0.041(5) -0.007(3) -0.003(4) 0.007(4)
C156 0.104(9) 0.044(5) 0.067(7) -0.031(5) -0.037(6) 0.027(6)
C157 0.121(10) 0.050(6) 0.056(6) -0.033(5) -0.028(6) 0.022(6)
C158 0.097(8) 0.036(4) 0.038(5) -0.007(4) -0.007(5) 0.007(5)
C159 0.173(19) 0.027(6) 0.033(6) -0.006(5) 0.001(8) 0.015(8)
C160 0.162(17) 0.031(6) 0.033(6) -0.004(5) 0.013(8) 0.012(8)
C161 0.115(10) 0.030(4) 0.050(6) -0.001(4) -0.003(6) 0.000(5)
O40 0.058(3) 0.056(3) 0.056(3) 0.0018(19) 0.0032(19) -0.0035(19)
C165 0.078(4) 0.078(4) 0.078(4) 0.0001(10) 0.0049(10) -0.0001(10)
C166 0.084(5) 0.084(5) 0.084(5) 0.000(2) 0.006(2) 0.000(2)
C167 0.087(5) 0.087(5) 0.087(5) 0.000(2) 0.006(2) 0.000(2)
O41 0.050(3) 0.048(3) 0.049(3) -0.0028(19) 0.0036(19) -0.0023(19)
C168 0.073(3) 0.073(3) 0.073(3) -0.0004(10) 0.0047(10) 0.0001(10)
C169 0.076(5) 0.077(5) 0.076(5) -0.001(2) 0.006(2) 0.000(2)
C170 0.086(5) 0.087(5) 0.087(5) 0.000(2) 0.005(2) 0.001(2)
O42 0.056(3) 0.052(3) 0.053(3) 0.0007(18) 0.0011(18) -0.0033(18)
C171 0.149(11) 0.149(11) 0.148(11) 0.000(2) 0.010(2) 0.000(2)
C172 0.073(4) 0.074(4) 0.073(4) 0.0003(10) 0.0048(10) -0.0003(10)
C173 0.118(8) 0.118(8) 0.118(8) 0.000(2) 0.008(2) 0.000(2)
O43 0.056(3) 0.050(3) 0.052(3) 0.0013(19) 0.0034(19) -0.0008(19)
C174 0.113(11) 0.112(11) 0.112(11) 0.000(2) 0.007(2) 0.001(2)
C175 0.099(9) 0.099(9) 0.099(9) -0.0001(10) 0.0066(12) 0.0000(10)
C176 0.168(18) 0.168(18) 0.168(18) 0.000(2) 0.011(2) 0.000(2)
O44 0.036(3) 0.032(3) 0.036(3) -0.0007(18) -0.0013(18) 0.0012(18)
N29 0.056(4) 0.056(4) 0.056(4) -0.0007(10) 0.0039(10) -0.0001(10)
C162 0.088(8) 0.087(8) 0.088(8) 0.000(2) 0.006(2) 0.000(2)
C163 0.099(9) 0.099(9) 0.099(9) -0.001(2) 0.006(2) 0.000(2)
C164 0.062(5) 0.062(5) 0.062(5) -0.0002(10) 0.0041(11) 0.0003(10)

loop_
_atom_type_symbol
_atom_type_description
_atom_type_scat_dispersion_real
_atom_type_scat_dispersion_imag
_atom_type_scat_source
C C 0.0181 0.0091 'International Tables Vol C Tables 4.2.6.8 and 6.1.1.4'
H H 0.0000 0.0000 'International Tables Vol C Tables 4.2.6.8 and 6.1.1.4'
Cd Cd 0.1185 4.6533 'International Tables Vol C Tables 4.2.6.8 and 6.1.1.4'
N N 0.0311 0.0180 'International Tables Vol C Tables 4.2.6.8 and 6.1.1.4'
O O 0.0492 0.0322 'International Tables Vol C Tables 4.2.6.8 and 6.1.1.4'

loop_
_geom_angle_atom_site_label_1
_geom_angle_atom_site_label_2
_geom_angle_atom_site_label_3
_geom_angle
_geom_angle_site_symmetry_1
_geom_angle_site_symmetry_3
_geom_angle_publ_flag
O2 Cd1 O7 90.9(4) . 4_576 ?
O2 Cd1 O26 111.8(3) . 1_566 ?
O2 Cd1 O35 152.2(4) . 1_565 ?
O2 Cd1 O36 97.1(3) . 1_565 ?
O2 Cd1 N1 97.0(8) . . ?
O2 Cd1 C153 124.8(4) . 1_565 ?
O7 Cd1 O35 87.4(4) 4_576 1_565 ?
O7 Cd1 O36 87.3(3) 4_576 1_565 ?
O7 Cd1 C153 85.3(3) 4_576 1_565 ?
O26 Cd1 O7 89.9(4) 1_566 4_576 ?
O26 Cd1 O35 96.0(3) 1_566 1_565 ?
O26 Cd1 O36 151.0(3) 1_566 1_565 ?
O26 Cd1 N1 81.8(8) 1_566 . ?
O26 Cd1 C153 123.2(4) 1_566 1_565 ?
O35 Cd1 C153 27.4(3) 1_565 1_565 ?
O36 Cd1 O35 55.1(3) 1_565 1_565 ?
O36 Cd1 C153 27.8(3) 1_565 1_565 ?
N1 Cd1 O7 170.2(8) . 4_576 ?
N1 Cd1 O35 88.3(8) . 1_565 ?
N1 Cd1 O36 97.4(7) . 1_565 ?
N1 Cd1 C153 94.9(7) . 1_565 ?
O1 Cd2 O6 168.9(3) . 4_576 ?
O1 Cd2 O7 90.4(3) . 4_576 ?
O1 Cd2 O27 95.1(4) . 1_566 ?
O1 Cd2 O29 90.7(3) . 4_566 ?
O1 Cd2 N3 93.9(3) . . ?
O7 Cd2 O6 82.6(3) 4_576 4_576 ?
O7 Cd2 O29 87.2(3) 4_576 4_566 ?
O7 Cd2 N3 174.6(3) 4_576 . ?
O27 Cd2 O6 94.1(3) 1_566 4_576 ?
O27 Cd2 O7 95.1(3) 1_566 4_576 ?
O27 Cd2 O29 173.8(3) 1_566 4_566 ?
O27 Cd2 N3 87.7(3) 1_566 . ?
O29 Cd2 O6 80.4(3) 4_566 4_576 ?
N3 Cd2 O6 92.6(3) . 4_576 ?
N3 Cd2 O29 89.5(3) . 4_566 ?
O5 Cd3 O6 54.9(3) . . ?
O5 Cd3 O20 88.5(3) . 4_565 ?
O5 Cd3 O29 98.0(3) . 1_565 ?
O5 Cd3 O30 91.7(3) . 1_565 ?
O5 Cd3 C88 107.6(3) . 4_565 ?
O6 Cd3 C88 129.2(3) . 4_565 ?
O8 Cd3 O5 138.8(3) . . ?
O8 Cd3 O6 86.5(3) . . ?
O8 Cd3 O20 86.0(4) . 4_565 ?
O8 Cd3 O21 86.6(3) . 4_565 ?
O8 Cd3 O29 84.1(3) . 1_565 ?
O8 Cd3 O30 120.8(4) . 1_565 ?
O8 Cd3 C88 84.6(3) . 4_565 ?
O20 Cd3 O6 102.1(3) 4_565 . ?
O20 Cd3 O29 170.0(3) 4_565 1_565 ?
O20 Cd3 C88 27.4(3) 4_565 4_565 ?
O21 Cd3 O5 122.2(3) 4_565 . ?
O21 Cd3 O6 156.2(3) 4_565 . ?
O21 Cd3 O20 54.7(3) 4_565 4_565 ?
O21 Cd3 O29 125.8(3) 4_565 1_565 ?
O21 Cd3 O30 87.5(3) 4_565 1_565 ?
O21 Cd3 C88 27.3(4) 4_565 4_565 ?
O29 Cd3 O6 76.0(2) 1_565 . ?
O29 Cd3 C88 151.6(3) 1_565 4_565 ?
O30 Cd3 O6 115.5(2) 1_565 . ?
O30 Cd3 O20 133.7(3) 1_565 4_565 ?
O30 Cd3 O29 54.0(3) 1_565 1_565 ?
O30 Cd3 C88 111.9(4) 1_565 4_565 ?
O10 Cd4 O17 179.5(3) . 4_566 ?
O10 Cd4 O22 100.0(3) . 4_566 ?
O10 Cd4 O32 96.0(3) . 4_666 ?
O10 Cd4 N14A 88.6(5) . . ?
O12 Cd4 O10 101.8(3) . . ?
O12 Cd4 O17 78.2(2) . 4_566 ?
O12 Cd4 O22 77.1(2) . 4_566 ?
O12 Cd4 O32 98.9(2) . 4_666 ?
O12 Cd4 N14A 158.1(5) . . ?
O12 Cd4 N14B 162.5(6) . . ?
O22 Cd4 O17 79.6(2) 4_566 4_566 ?
O32 Cd4 O17 84.5(3) 4_666 4_566 ?
O32 Cd4 O22 164.1(3) 4_666 4_566 ?
N14A Cd4 O17 91.2(5) . 4_566 ?
N14A Cd4 O22 82.2(5) . 4_566 ?
N14A Cd4 O32 99.1(5) . 4_666 ?
N14B Cd4 O10 94.3(6) . . ?
O11A Cd5A O13A 171.2(8) . . ?
O11A Cd5A N12 94.4(10) . . ?
O11A Cd5A N10 85.5(8) . . ?
O12 Cd5A O11A 89.3(5) . . ?
O12 Cd5A O13A 84.7(5) . . ?
O12 Cd5A N12 100.8(7) . . ?
O12 Cd5A N10 81.0(5) . . ?
O12 Cd5A N8 170.3(6) . . ?
O13A Cd5A N10 87.2(8) . . ?
N12 Cd5A O13A 93.1(9) . . ?
N12 Cd5A N10 178.2(8) . . ?
N8 Cd5A O11A 91.9(7) . . ?
N8 Cd5A O13A 92.9(7) . . ?
N8 Cd5A N12 88.7(9) . . ?
N8 Cd5A N10 89.4(7) . . ?
O11B Cd5B O12 92.6(10) . . ?
O11B Cd5B O13B 159.0(9) . . ?
O13B Cd5B O12 88.0(7) . . ?
N12 Cd5B O11B 108.9(18) . . ?
N12 Cd5B O12 138.2(13) . . ?
N12 Cd5B O13B 83.8(16) . . ?
O12 Cd6 O14 111.3(3) . . ?
O12 Cd6 O17 75.2(2) . 4_566 ?
O12 Cd6 O31 82.7(3) . 4_666 ?
O12 Cd6 O38 89.4(3) . . ?
O12 Cd6 N16 157.2(4) . . ?
O14 Cd6 O17 172.7(3) . 4_566 ?
O14 Cd6 O31 97.6(3) . 4_666 ?
O14 Cd6 O38 98.3(3) . . ?
O31 Cd6 O17 86.4(3) 4_666 4_566 ?
O31 Cd6 O38 164.0(3) 4_666 . ?
O38 Cd6 O17 78.1(2) . 4_566 ?
N16 Cd6 O14 91.3(4) . . ?
N16 Cd6 O17 82.4(4) . 4_566 ?
N16 Cd6 O31 92.0(5) . 4_666 ?
N16 Cd6 O38 89.9(5) . . ?
O18 Cd7 O17 49.1(3) . . ?
O18 Cd7 O22 106.3(3) . . ?
O18 Cd7 O23 109.0(4) . . ?
O18 Cd7 O38 94.1(3) . 4_665 ?
O18 Cd7 O39 146.6(3) . 4_665 ?
O18 Cd7 N21 88.0(4) . . ?
O18 Cd7 C102 110.6(3) . . ?
O18 Cd7 C161 120.6(3) . 4_665 ?
O22 Cd7 O17 72.6(2) . . ?
O22 Cd7 O38 108.0(3) . 4_665 ?
O22 Cd7 C102 27.8(3) . . ?
O22 Cd7 C161 105.6(3) . 4_665 ?
O23 Cd7 O17 114.2(3) . . ?
O23 Cd7 O22 54.9(3) . . ?
O23 Cd7 O38 154.1(4) . 4_665 ?
O23 Cd7 O39 104.4(4) . 4_665 ?
O23 Cd7 C102 27.1(3) . . ?
O23 Cd7 C161 130.4(4) . 4_665 ?
O38 Cd7 O17 72.0(2) 4_665 . ?
O38 Cd7 C102 132.9(3) 4_665 . ?
O38 Cd7 C161 28.1(3) 4_665 4_665 ?
O39 Cd7 O17 117.1(4) 4_665 . ?
O39 Cd7 O22 94.3(3) 4_665 . ?
O39 Cd7 O38 54.0(3) 4_665 4_665 ?
O39 Cd7 C102 99.9(3) 4_665 . ?
O39 Cd7 C161 26.3(3) 4_665 4_665 ?
N21 Cd7 O17 132.9(3) . . ?
N21 Cd7 O22 149.8(3) . . ?
N21 Cd7 O23 95.5(4) . . ?
N21 Cd7 O38 97.0(3) . 4_665 ?
N21 Cd7 O39 86.9(4) . 4_665 ?
N21 Cd7 C102 122.4(4) . . ?
N21 Cd7 C161 88.5(4) . 4_665 ?
C102 Cd7 O17 94.3(3) . . ?
C102 Cd7 C161 120.7(4) . 4_665 ?
C161 Cd7 O17 97.4(3) 4_665 . ?
C23 O1 Cd2 137.5(7) . . ?
C23 O2 Cd1 137.7(7) . . ?
C2 O5 Cd3 96.5(6) . . ?
Cd2 O6 Cd3 98.0(2) 4_675 . ?
C2 O6 Cd2 128.6(6) . 4_675 ?
C2 O6 Cd3 88.7(5) . . ?
Cd2 O7 Cd1 106.1(3) 4_675 4_675 ?
C1 O7 Cd1 121.8(8) . 4_675 ?
C1 O7 Cd2 130.9(9) . 4_675 ?
C1 O8 Cd3 133.7(7) . . ?
C41 O10 Cd4 130.3(7) . . ?
C41 O11A Cd5A 146.8(11) . . ?
C41 O11B Cd5B 142(2) . . ?
Cd4 O12 Cd5B 104.6(3) . . ?
Cd5A O12 Cd4 121.9(3) . . ?
Cd5A O12 Cd6 113.7(3) . . ?
Cd6 O12 Cd4 106.2(3) . . ?
Cd6 O12 Cd5B 102.0(3) . . ?
C67A O13A Cd5A 146.3(15) . . ?
C67B O13B Cd5B 138(2) . . ?
C67A O14 Cd6 120.0(12) . . ?
C67B O14 Cd6 114.2(16) . . ?
Cd4 O17 Cd6 89.3(3) 4_665 4_665 ?
Cd4 O17 Cd7 97.6(2) 4_665 . ?
Cd6 O17 Cd7 92.92(19) 4_665 . ?
C96 O17 Cd4 142.9(6) . 4_665 ?
C96 O17 Cd6 127.7(6) . 4_665 ?
C96 O17 Cd7 80.4(6) . . ?
C96 O18 Cd7 108.9(8) . . ?
C88 O20 Cd3 88.2(7) . 4_666 ?
C88 O21 Cd3 94.6(7) . 4_666 ?
Cd7 O22 Cd4 108.7(2) . 4_665 ?
C102 O22 Cd4 145.6(7) . 4_665 ?
C102 O22 Cd7 87.6(7) . . ?
C102 O23 Cd7 95.1(6) . . ?
C131 O26 Cd1 127.9(7) . 1_544 ?
C131 O27 Cd2 136.7(7) . 1_544 ?
Cd2 O29 Cd3 99.6(2) 4_665 1_545 ?
C123 O29 Cd2 154.6(7) . 4_665 ?
C123 O29 Cd3 91.7(7) . 1_545 ?
C123 O30 Cd3 95.8(7) . 1_545 ?
C132 O31 Cd6 132.7(9) . 4_565 ?
C132 O32 Cd4 124.4(7) . 4_565 ?
C153 O35 Cd1 92.1(7) . 1_545 ?
C153 O36 Cd1 92.4(7) . 1_545 ?
Cd6 O38 Cd7 110.3(2) . 4_566 ?
C161 O38 Cd6 130.2(8) . . ?
C161 O38 Cd7 88.0(6) . 4_566 ?
C161 O39 Cd7 92.5(7) . 4_566 ?
C24 N1 Cd1 131.9(15) . . ?
C24 N1 C28 120.0 . . ?
C28 N1 Cd1 107.4(15) . . ?
C25 C24 N1 120.0 . . ?
C24 C25 C26 120.0 . . ?
C27 C26 C25 120.0 . . ?
N2 C26 C25 112.1(18) . . ?
N2 C26 C27 127.7(18) . . ?
C26 C27 C28 120.0 . . ?
C27 C28 N1 120.0 . . ?
C29 N3 Cd2 122.0(8) . . ?
C29 N3 C33 113.0(10) . . ?
C33 N3 Cd2 125.0(7) . . ?
C16 N5 C17 127.0(10) . . ?
C9 N6 C6 123.7(9) . . ?
C34 N7 C35 122.6(9) . . ?
Cd5B N12 C56 107(2) . . ?
Cd5B N12 C52 129(2) . . ?
C56 N12 Cd5A 119.1(17) . . ?
C56 N12 C52 120.0 . . ?
C52 N12 Cd5A 120.1(17) . . ?
C55 C56 N12 120.0 . . ?
C56 C55 C54 120.0 . . ?
C55 C54 C53 120.0 . . ?
C55 C54 N13 114(3) . . ?
C53 C54 N13 126(3) . . ?
C52 C53 C54 120.0 . . ?
C53 C52 N12 120.0 . . ?
C57A N14A Cd4 121.9(15) . . ?
C57A N14A C61A 118(2) . . ?
C61A N14A Cd4 120.2(17) . . ?
C57B N14B Cd4 125.4(19) . . ?
C57B N14B C61B 114(2) . . ?
C61B N14B Cd4 120.9(17) . . ?
C62 N16 Cd6 122.9(11) . . ?
C66 N16 Cd6 124.3(14) . . ?
C66 N16 C62 109.7(15) . . ?
C74 N18 C71 127.8(8) . . ?
C89 N19 C90 126.5(7) . . ?
C81 N20 C82 125.9(7) . . ?
C101 N21 Cd7 120.6(6) . . ?
C101 N21 C97 120.0 . . ?
C97 N21 Cd7 118.8(6) . . ?
N21 C101 C100 120.0 . . ?
C99 C100 C101 120.0 . . ?
C100 C99 C98 120.0 . . ?
C100 C99 N22 126.7(9) . . ?
C98 C99 N22 113.3(9) . . ?
C97 C98 C99 120.0 . . ?
C98 C97 N21 120.0 . . ?
C109 N23 C106 126.3(8) . . ?
C116 N24 C117 127.7(8) . . ?
C124 N25 C125 124.3(8) . . ?
C146 N26 C147 125.9(9) . . ?
C154 N27 C155 126.2(7) . . ?
C139 N28 C136 126.5(8) . . ?
O8 C1 O7 128.2(12) . . ?
C1B C1A C155 121(4) . . ?
C1A C1B C158 111(4) . . ?
O5 C2 C3 120.0(9) . . ?
O6 C2 O5 119.9(9) . . ?
O6 C2 C3 120.1(9) . . ?
C4 C3 C2 119.5(10) . . ?
C4 C3 C8 119.0(10) . . ?
C8 C3 C2 121.4(9) . . ?
C3 C4 C5 121.6(11) . . ?
C4 C5 C6 118.7(10) . . ?
N6 C6 C5 116.3(9) . . ?
C7 C6 N6 124.5(10) . . ?
C7 C6 C5 119.1(9) . . ?
C6 C7 C8 119.5(10) . . ?
C3 C8 C7 122.1(10) . . ?
O4 C9 N6 125.9(9) . . ?
O4 C9 C10 121.6(8) . . ?
N6 C9 C10 112.5(9) . . ?
C11 C10 C9 122.8(8) . . ?
C11 C10 C15 118.4(8) . . ?
C15 C10 C9 118.8(8) . . ?
C10 C11 C12 121.6(8) . . ?
C11 C12 C34 127.0(8) . . ?
C13 C12 C11 117.6(8) . . ?
C13 C12 C34 115.3(8) . . ?
C14 C13 C12 122.5(9) . . ?
C13 C14 C15 118.5(8) . . ?
C13 C14 C16 123.4(9) . . ?
C15 C14 C16 118.0(9) . . ?
C14 C15 C10 121.0(9) . . ?
O3 C16 N5 126.1(9) . . ?
O3 C16 C14 120.2(9) . . ?
N5 C16 C14 113.5(8) . . ?
C18 C17 N5 117.4(10) . . ?
C18 C17 C22 118.8(11) . . ?
C22 C17 N5 123.8(11) . . ?
C17 C18 C19 121.5(12) . . ?
C20 C19 C18 120.5(12) . . ?
C19 C20 C23 119.4(11) . . ?
C21 C20 C19 115.6(11) . . ?
C21 C20 C23 124.9(11) . . ?
C20 C21 C22 126.9(14) . . ?
C17 C22 C21 116.7(14) . . ?
O1 C23 O2 124.1(9) . . ?
O1 C23 C20 117.6(10) . . ?
O2 C23 C20 118.1(10) . . ?
N3 C29 C30 126.4(14) . . ?
C29 C30 C31 118.7(13) . . ?
N4 C31 C30 124.9(13) . . ?
C32 C31 N4 117.9(15) . . ?
C32 C31 C30 117.1(13) . . ?
C31 C32 C33 119.7(16) . . ?
N3 C33 C32 125.1(13) . . ?
O9 C34 N7 121.6(10) . . ?
O9 C34 C12 122.6(10) . . ?
N7 C34 C12 115.8(8) . . ?
C36 C35 N7 114.5(9) . . ?
C36 C35 C40 120.4(10) . . ?
C40 C35 N7 124.7(8) . . ?
C37 C36 C35 117.7(11) . . ?
C36 C37 C38 122.4(10) . . ?
C37 C38 C41 120.3(9) . . ?
C39 C38 C37 118.0(9) . . ?
C39 C38 C41 121.6(9) . . ?
C40 C39 C38 119.3(9) . . ?
C39 C40 C35 121.8(9) . . ?
O10 C41 O11B 115.4(14) . . ?
O10 C41 C38 118.0(9) . . ?
O11A C41 O10 121.7(13) . . ?
O11A C41 C38 118.3(12) . . ?
O11B C41 C38 119.0(17) . . ?
C44 C45 C46 120.0 . . ?
C45 C44 N11 120(2) . . ?
C43 C44 N11 119(2) . . ?
C43 C44 C45 120.0 . . ?
C42 C43 C44 120.0 . . ?
C43 C42 N10 120.0 . . ?
C42 N10 Cd5A 119.0(13) . . ?
C46 N10 Cd5A 118.5(13) . . ?
C46 N10 C42 120.0 . . ?
N10 C46 C45 120.0 . . ?
C50 C51 N8 120.0 . . ?
C51 C50 C49 120.0 . . ?
C50 C49 N9 111.8(16) . . ?
C50 C49 C48 120.0 . . ?
C48 C49 N9 128.1(16) . . ?
C47 C48 C49 120.0 . . ?
N8 C47 C48 120.0 . . ?
C51 N8 Cd5A 124.8(9) . . ?
C47 N8 Cd5A 114.8(9) . . ?
C47 N8 C51 120.0 . . ?
N14A C57A C58A 129(3) . . ?
N14B C57B C58B 126(3) . . ?
C57A C58A C59A 114(3) . . ?
C59B C58B C57B 117(3) . . ?
N15A C59A C58A 119(4) . . ?
N15A C59A C60A 123(3) . . ?
C58A C59A C60A 118(3) . . ?
N15B C59B C58B 119(4) . . ?
N15B C59B C60B 120(4) . . ?
C60B C59B C58B 120(3) . . ?
C61A C60A C59A 120(3) . . ?
C61B C60B C59B 114(3) . . ?
C60A C61A N14A 119(3) . . ?
C60B C61B N14B 128(3) . . ?
N16 C62 C63 124.1(17) . . ?
C64 C63 C62 123(2) . . ?
C63 C64 N17 125(2) . . ?
C63 C64 C65 115.2(17) . . ?
C65 C64 N17 119.3(16) . . ?
C64 C65 C66 117.2(17) . . ?
N16 C66 C65 131(2) . . ?
O13A C67A C68 114(2) . . ?
O14 C67A O13A 121.5(18) . . ?
O14 C67A C68 121(2) . . ?
O13B C67B O14 138(3) . . ?
O13B C67B C68 113(3) . . ?
O14 C67B C68 109(2) . . ?
C69 C68 C67A 124.1(14) . . ?
C69 C68 C67B 119.1(18) . . ?
C69 C68 C73 118.1(10) . . ?
C73 C68 C67A 116.2(14) . . ?
C73 C68 C67B 122.2(17) . . ?
C68 C69 C70 123.8(11) . . ?
C71 C70 C69 118.3(11) . . ?
C70 C71 N18 116.7(9) . . ?
C70 C71 C72 118.4(9) . . ?
C72 C71 N18 124.6(8) . . ?
C73 C72 C71 121.4(9) . . ?
C68 C73 C72 119.7(10) . . ?
O15 C74 N18 122.3(7) . . ?
O15 C74 C75 120.7(7) . . ?
N18 C74 C75 117.1(7) . . ?
C76 C75 C74 122.4(7) . . ?
C80 C75 C74 117.1(8) . . ?
C80 C75 C76 120.2(8) . . ?
C77 C76 C75 120.2(7) . . ?
C76 C77 C89 117.7(7) . . ?
C78 C77 C76 118.8(8) . . ?
C78 C77 C89 123.1(8) . . ?
C79 C78 C77 121.4(8) . . ?
C78 C79 C80 119.4(7) . . ?
C78 C79 C81 115.2(7) . . ?
C80 C79 C81 125.4(8) . . ?
C75 C80 C79 120.1(8) . . ?
O19 C81 N20 123.7(8) . . ?
O19 C81 C79 120.3(9) . . ?
N20 C81 C79 116.0(8) . . ?
C83 C82 N20 123.0(8) . . ?
C83 C82 C87 120.1(8) . . ?
C87 C82 N20 116.9(8) . . ?
C82 C83 C84 118.2(10) . . ?
C85 C84 C83 123.2(10) . . ?
C84 C85 C86 117.0(9) . . ?
C84 C85 C88 121.3(10) . . ?
C86 C85 C88 121.6(10) . . ?
C87 C86 C85 120.9(10) . . ?
C86 C87 C82 120.3(9) . . ?
O20 C88 Cd3 64.4(6) . 4_666 ?
O20 C88 C85 119.5(11) . . ?
O21 C88 Cd3 58.1(6) . 4_666 ?
O21 C88 O20 122.3(10) . . ?
O21 C88 C85 118.1(11) . . ?
C85 C88 Cd3 171.9(9) . 4_666 ?
O16 C89 N19 123.6(8) . . ?
O16 C89 C77 121.6(8) . . ?
N19 C89 C77 114.7(7) . . ?
C91 C90 N19 120.9(8) . . ?
C95 C90 N19 119.3(9) . . ?
C95 C90 C91 119.7(9) . . ?
C92 C91 C90 117.9(10) . . ?
C91 C92 C93 122.6(11) . . ?
C92 C93 C96 120.0(10) . . ?
C94 C93 C92 116.6(9) . . ?
C94 C93 C96 123.4(10) . . ?
C95 C94 C93 122.3(11) . . ?
C90 C95 C94 120.7(11) . . ?
O17 C96 O18 121.5(9) . . ?
O17 C96 C93 119.7(11) . . ?
O18 C96 C93 118.7(11) . . ?
O22 C102 Cd7 64.6(5) . . ?
O22 C102 C103 118.0(11) . . ?
O23 C102 Cd7 57.8(5) . . ?
O23 C102 O22 122.3(10) . . ?
O23 C102 C103 119.4(10) . . ?
C103 C102 Cd7 175.9(10) . . ?
C104 C103 C102 119.7(12) . . ?
C108 C103 C102 122.0(10) . . ?
C108 C103 C104 118.3(10) . . ?
C105 C104 C103 120.7(13) . . ?
C104 C105 C106 119.9(12) . . ?
C105 C106 N23 116.5(10) . . ?
C107 C106 N23 124.1(11) . . ?
C107 C106 C105 119.4(10) . . ?
C106 C107 C108 120.6(12) . . ?
C103 C108 C107 121.1(11) . . ?
O24 C109 N23 123.0(8) . . ?
O24 C109 C110 121.3(8) . . ?
N23 C109 C110 115.7(8) . . ?
C111 C110 C109 122.9(8) . . ?
C111 C110 C115 121.0(8) . . ?
C115 C110 C109 115.9(8) . . ?
C110 C111 C112 121.3(8) . . ?
C111 C112 C113 118.7(8) . . ?
C111 C112 C124 125.3(8) . . ?
C113 C112 C124 116.0(8) . . ?
C112 C113 C114 121.0(8) . . ?
C113 C114 C115 119.1(8) . . ?
C113 C114 C116 122.5(8) . . ?
C115 C114 C116 118.2(8) . . ?
C110 C115 C114 118.9(8) . . ?
O28 C116 N24 125.2(9) . . ?
O28 C116 C114 121.2(8) . . ?
N24 C116 C114 113.6(8) . . ?
C118 C117 N24 117.1(8) . . ?
C118 C117 C122 118.7(9) . . ?
C122 C117 N24 124.0(9) . . ?
C117 C118 C119 122.1(10) . . ?
C120 C119 C118 117.7(11) . . ?
C119 C120 C121 121.8(9) . . ?
C119 C120 C123 120.0(10) . . ?
C121 C120 C123 118.2(10) . . ?
C120 C121 C122 117.4(9) . . ?
C117 C122 C121 121.9(10) . . ?
O29 C123 O30 118.4(10) . . ?
O29 C123 C120 122.1(10) . . ?
O30 C123 C120 119.1(10) . . ?
O25 C124 N25 122.2(9) . . ?
O25 C124 C112 120.0(9) . . ?
N25 C124 C112 117.7(8) . . ?
C126 C125 N25 117.7(8) . . ?
C130 C125 N25 122.2(8) . . ?
C130 C125 C126 120.1(9) . . ?
C125 C126 C127 120.8(10) . . ?
C126 C127 C128 119.9(10) . . ?
C127 C128 C131 122.4(9) . . ?
C129 C128 C127 117.9(9) . . ?
C129 C128 C131 119.7(9) . . ?
C128 C129 C130 121.9(9) . . ?
C125 C130 C129 119.4(9) . . ?
O26 C131 O27 125.7(10) . . ?
O26 C131 C128 116.2(10) . . ?
O27 C131 C128 118.0(10) . . ?
O31 C132 O32 125.3(10) . . ?
O31 C132 C133 116.0(9) . . ?
O32 C132 C133 118.7(9) . . ?
C134 C133 C132 120.5(9) . . ?
C138 C133 C132 121.7(9) . . ?
C138 C133 C134 117.5(9) . . ?
C133 C134 C135 121.8(10) . . ?
C136 C135 C134 118.8(10) . . ?
C135 C136 N28 123.0(9) . . ?
C135 C136 C137 119.5(9) . . ?
C137 C136 N28 117.5(9) . . ?
C136 C137 C138 120.8(10) . . ?
C133 C138 C137 121.5(10) . . ?
O33 C139 N28 122.9(9) . . ?
O33 C139 C140 121.5(9) . . ?
N28 C139 C140 115.6(8) . . ?
C141 C140 C139 116.3(8) . . ?
C145 C140 C139 123.4(8) . . ?
C145 C140 C141 120.2(8) . . ?
C140 C141 C142 121.2(8) . . ?
C141 C142 C143 118.5(8) . . ?
C141 C142 C146 126.6(8) . . ?
C143 C142 C146 115.0(8) . . ?
C144 C143 C142 119.2(8) . . ?
C143 C144 C154 121.3(8) . . ?
C145 C144 C143 120.8(7) . . ?
C145 C144 C154 117.8(7) . . ?
C140 C145 C144 120.0(8) . . ?
O34 C146 N26 122.4(9) . . ?
O34 C146 C142 120.7(8) . . ?
N26 C146 C142 116.8(8) . . ?
C148 C147 N26 116.8(10) . . ?
C152 C147 N26 123.6(10) . . ?
C152 C147 C148 119.5(10) . . ?
C149 C148 C147 121.7(11) . . ?
C150 C149 C148 121.7(10) . . ?
C149 C150 C151 117.3(10) . . ?
C149 C150 C153 123.0(10) . . ?
C151 C150 C153 119.7(11) . . ?
C150 C151 C152 121.1(11) . . ?
C147 C152 C151 117.8(11) . . ?
O35 C153 Cd1 60.5(5) . 1_545 ?
O35 C153 O36 119.9(9) . . ?
O35 C153 C150 121.8(11) . . ?
O36 C153 Cd1 59.8(5) . 1_545 ?
O36 C153 C150 117.8(10) . . ?
C150 C153 Cd1 167.2(9) . 1_545 ?
O37 C154 N27 124.5(8) . . ?
O37 C154 C144 118.5(8) . . ?
N27 C154 C144 117.1(7) . . ?
N27 C155 C1A 117(2) . . ?
C156 C155 N27 120.0(8) . . ?
C156 C155 C1A 110(2) . . ?
C156 C155 C160 117.3(9) . . ?
C160 C155 N27 121.4(9) . . ?
C155 C156 C157 121.4(10) . . ?
C158 C157 C156 121.2(10) . . ?
C157 C158 C1B 115(2) . . ?
C157 C158 C159 116.0(10) . . ?
C157 C158 C161 123.9(9) . . ?
C159 C158 C161 119.1(10) . . ?
C161 C158 C1B 109(2) . . ?
C158 C159 C160 122.5(12) . . ?
C155 C160 C159 116.5(11) . . ?
O38 C161 Cd7 63.9(6) . 4_566 ?
O38 C161 C158 115.7(9) . . ?
O39 C161 Cd7 61.2(6) . 4_566 ?
O39 C161 O38 123.5(10) . . ?
O39 C161 C158 120.7(9) . . ?
C158 C161 Cd7 164.7(9) . 4_566 ?
O40 C165 C166 121.2(18) . . ?
O40 C165 C167 109.9(17) . . ?
C166 C165 C167 128.7(18) . . ?
O41 C168 C169 128.0(17) . . ?
O41 C168 C170 123.8(18) . . ?
C170 C168 C169 107.5(17) . . ?
O42 C172 C171 116.0(16) . . ?
O42 C172 C173 123.5(15) . . ?
C173 C172 C171 120.3(17) . . ?
O43 C175 C174 123(2) . . ?
O43 C175 C176 127(3) . . ?
C176 C175 C174 110(2) . . ?
C162 N29 C163 116(2) . . ?
C164 N29 C162 119.0(17) . . ?
C164 N29 C163 124.7(17) . . ?
O44 C164 N29 118.7(14) . . ?

loop_
_geom_bond_atom_site_label_1
_geom_bond_atom_site_label_2
_geom_bond_distance
_geom_bond_site_symmetry_2
_geom_bond_publ_flag
Cd1 O2 2.182(8) . ?
Cd1 O7 2.350(9) 4_576 ?
Cd1 O26 2.239(8) 1_566 ?
Cd1 O35 2.378(8) 1_565 ?
Cd1 O36 2.362(7) 1_565 ?
Cd1 N1 2.27(2) . ?
Cd1 C153 2.731(10) 1_565 ?
Cd2 O1 2.221(8) . ?
Cd2 O6 2.343(6) 4_576 ?
Cd2 O7 2.282(8) 4_576 ?
Cd2 O27 2.248(6) 1_566 ?
Cd2 O29 2.334(6) 4_566 ?
Cd2 N3 2.283(8) . ?
Cd3 O5 2.308(7) . ?
Cd3 O6 2.478(6) . ?
Cd3 O8 2.218(9) . ?
Cd3 O20 2.421(7) 4_565 ?
Cd3 O21 2.286(7) 4_565 ?
Cd3 O29 2.429(7) 1_565 ?
Cd3 O30 2.334(7) 1_565 ?
Cd3 C88 2.683(11) 4_565 ?
Cd4 O10 2.240(7) . ?
Cd4 O12 2.213(6) . ?
Cd4 O17 2.442(7) 4_566 ?
Cd4 O22 2.439(7) 4_566 ?
Cd4 O32 2.284(7) 4_666 ?
Cd4 N14A 2.277(16) . ?
Cd4 N14B 2.22(2) . ?
Cd5A O11A 2.280(16) . ?
Cd5A O12 2.167(8) . ?
Cd5A O13A 2.360(15) . ?
Cd5A N12 2.31(2) . ?
Cd5A N10 2.368(15) . ?
Cd5A N8 2.224(13) . ?
Cd5B O11B 2.23(3) . ?
Cd5B O12 2.419(8) . ?
Cd5B O13B 2.302(18) . ?
Cd5B N12 1.25(2) . ?
Cd6 O12 2.207(6) . ?
Cd6 O14 2.237(6) . ?
Cd6 O17 2.588(8) 4_566 ?
Cd6 O31 2.307(10) 4_666 ?
Cd6 O38 2.330(8) . ?
Cd6 N16 2.226(13) . ?
Cd7 O17 2.814(7) . ?
Cd7 O18 2.219(7) . ?
Cd7 O22 2.438(7) . ?
Cd7 O23 2.290(7) . ?
Cd7 O38 2.443(7) 4_665 ?
Cd7 O39 2.386(9) 4_665 ?
Cd7 N21 2.266(8) . ?
Cd7 C102 2.697(10) . ?
Cd7 C161 2.720(11) 4_665 ?
O1 C23 1.221(14) . ?
O2 C23 1.277(14) . ?
O3 C16 1.221(12) . ?
O4 C9 1.214(12) . ?
O5 C2 1.277(12) . ?
O6 C2 1.277(12) . ?
O7 C1 1.266(14) . ?
O8 C1 1.229(15) . ?
O9 C34 1.187(12) . ?
O10 C41 1.275(14) . ?
O11A C41 1.27(2) . ?
O11B C41 1.28(3) . ?
O13A C67A 1.29(3) . ?
O13B C67B 1.24(4) . ?
O14 C67A 1.18(3) . ?
O14 C67B 1.26(5) . ?
O15 C74 1.224(10) . ?
O16 C89 1.225(11) . ?
O17 C96 1.228(14) . ?
O18 C96 1.246(15) . ?
O19 C81 1.194(11) . ?
O20 C88 1.236(15) . ?
O21 C88 1.234(15) . ?
O22 C102 1.258(13) . ?
O23 C102 1.234(15) . ?
O24 C109 1.221(11) . ?
O25 C124 1.232(12) . ?
O26 C131 1.251(14) . ?
O27 C131 1.256(13) . ?
O28 C116 1.222(11) . ?
O29 C123 1.252(13) . ?
O30 C123 1.267(15) . ?
O31 C132 1.247(12) . ?
O32 C132 1.254(12) . ?
O33 C139 1.207(11) . ?
O34 C146 1.212(12) . ?
O35 C153 1.259(15) . ?
O36 C153 1.274(14) . ?
O37 C154 1.230(11) . ?
O38 C161 1.283(12) . ?
O39 C161 1.206(14) . ?
N1 C24 1.3900 . ?
N1 C28 1.3900 . ?
C24 C25 1.3900 . ?
C25 C26 1.3900 . ?
C26 C27 1.3900 . ?
C26 N2 1.38(3) . ?
C27 C28 1.3900 . ?
N3 C29 1.344(14) . ?
N3 C33 1.359(18) . ?
N4 C31 1.386(17) . ?
N5 C16 1.327(14) . ?
N5 C17 1.412(13) . ?
N6 C6 1.417(12) . ?
N6 C9 1.366(12) . ?
N7 C34 1.387(13) . ?
N7 C35 1.417(12) . ?
N9 C49 1.52(3) . ?
N11 C44 1.41(3) . ?
N12 C56 1.3900 . ?
N12 C52 1.3900 . ?
C56 C55 1.3900 . ?
C55 C54 1.3900 . ?
C54 C53 1.3900 . ?
C54 N13 1.47(4) . ?
C53 C52 1.3900 . ?
N14A C57A 1.31(4) . ?
N14A C61A 1.40(3) . ?
N14B C57B 1.27(3) . ?
N14B C61B 1.51(4) . ?
N15A C59A 1.39(4) . ?
N15B C59B 1.35(4) . ?
N16 C62 1.34(2) . ?
N16 C66 1.283(19) . ?
N17 C64 1.388(19) . ?
N18 C71 1.414(10) . ?
N18 C74 1.347(10) . ?
N19 C89 1.371(11) . ?
N19 C90 1.430(11) . ?
N20 C81 1.378(12) . ?
N20 C82 1.419(10) . ?
N21 C101 1.3900 . ?
N21 C97 1.3900 . ?
C101 C100 1.3900 . ?
C100 C99 1.3900 . ?
C99 C98 1.3900 . ?
C99 N22 1.473(15) . ?
C98 C97 1.3900 . ?
N23 C106 1.405(12) . ?
N23 C109 1.352(12) . ?
N24 C116 1.368(12) . ?
N24 C117 1.407(11) . ?
N25 C124 1.341(13) . ?
N25 C125 1.429(11) . ?
N26 C146 1.363(12) . ?
N26 C147 1.428(12) . ?
N27 C154 1.326(11) . ?
N27 C155 1.423(10) . ?
N28 C136 1.432(12) . ?
N28 C139 1.351(12) . ?
C1A C1B 1.41(7) . ?
C1A C155 1.54(5) . ?
C1B C158 1.57(5) . ?
C2 C3 1.474(13) . ?
C3 C4 1.359(15) . ?
C3 C8 1.364(15) . ?
C4 C5 1.385(16) . ?
C5 C6 1.439(16) . ?
C6 C7 1.362(15) . ?
C7 C8 1.394(15) . ?
C9 C10 1.476(13) . ?
C10 C11 1.401(13) . ?
C10 C15 1.407(13) . ?
C11 C12 1.408(13) . ?
C12 C13 1.400(12) . ?
C12 C34 1.478(13) . ?
C13 C14 1.382(14) . ?
C14 C15 1.407(13) . ?
C14 C16 1.497(12) . ?
C17 C18 1.349(17) . ?
C17 C22 1.374(17) . ?
C18 C19 1.394(17) . ?
C19 C20 1.373(16) . ?
C20 C21 1.310(18) . ?
C20 C23 1.499(14) . ?
C21 C22 1.385(18) . ?
C29 C30 1.364(19) . ?
C30 C31 1.40(2) . ?
C31 C32 1.369(19) . ?
C32 C33 1.38(2) . ?
C35 C36 1.376(14) . ?
C35 C40 1.378(14) . ?
C36 C37 1.375(16) . ?
C37 C38 1.405(15) . ?
C38 C39 1.386(14) . ?
C38 C41 1.497(14) . ?
C39 C40 1.363(14) . ?
C45 C44 1.3900 . ?
C45 C46 1.3900 . ?
C44 C43 1.3900 . ?
C43 C42 1.3900 . ?
C42 N10 1.3900 . ?
N10 C46 1.3900 . ?
C51 C50 1.3900 . ?
C51 N8 1.3900 . ?
C50 C49 1.3900 . ?
C49 C48 1.3900 . ?
C48 C47 1.3900 . ?
C47 N8 1.3900 . ?
C57A C58A 1.37(4) . ?
C57B C58B 1.49(4) . ?
C58A C59A 1.45(5) . ?
C58B C59B 1.47(5) . ?
C59A C60A 1.46(6) . ?
C59B C60B 1.44(5) . ?
C60A C61A 1.40(4) . ?
C60B C61B 1.41(4) . ?
C62 C63 1.39(2) . ?
C63 C64 1.31(2) . ?
C64 C65 1.36(3) . ?
C65 C66 1.37(2) . ?
C67A C68 1.54(3) . ?
C67B C68 1.65(3) . ?
C68 C69 1.340(17) . ?
C68 C73 1.360(15) . ?
C69 C70 1.400(18) . ?
C70 C71 1.351(15) . ?
C71 C72 1.394(14) . ?
C72 C73 1.388(13) . ?
C74 C75 1.495(12) . ?
C75 C76 1.402(12) . ?
C75 C80 1.387(11) . ?
C76 C77 1.396(11) . ?
C77 C78 1.394(11) . ?
C77 C89 1.492(12) . ?
C78 C79 1.392(13) . ?
C79 C80 1.393(12) . ?
C79 C81 1.501(11) . ?
C82 C83 1.369(13) . ?
C82 C87 1.411(13) . ?
C83 C84 1.388(14) . ?
C84 C85 1.384(16) . ?
C85 C86 1.406(15) . ?
C85 C88 1.505(14) . ?
C86 C87 1.359(13) . ?
C90 C91 1.390(14) . ?
C90 C95 1.350(15) . ?
C91 C92 1.368(15) . ?
C92 C93 1.385(16) . ?
C93 C94 1.357(15) . ?
C93 C96 1.512(12) . ?
C94 C95 1.352(14) . ?
C102 C103 1.507(14) . ?
C103 C104 1.394(16) . ?
C103 C108 1.376(17) . ?
C104 C105 1.382(16) . ?
C105 C106 1.402(18) . ?
C106 C107 1.358(15) . ?
C107 C108 1.390(14) . ?
C109 C110 1.500(12) . ?
C110 C111 1.371(12) . ?
C110 C115 1.389(12) . ?
C111 C112 1.384(12) . ?
C112 C113 1.395(12) . ?
C112 C124 1.504(13) . ?
C113 C114 1.398(13) . ?
C114 C115 1.414(12) . ?
C114 C116 1.483(12) . ?
C117 C118 1.365(14) . ?
C117 C122 1.370(14) . ?
C118 C119 1.398(14) . ?
C119 C120 1.382(15) . ?
C120 C121 1.394(15) . ?
C120 C123 1.496(14) . ?
C121 C122 1.404(13) . ?
C125 C126 1.376(14) . ?
C125 C130 1.364(13) . ?
C126 C127 1.391(14) . ?
C127 C128 1.397(14) . ?
C128 C129 1.382(15) . ?
C128 C131 1.478(14) . ?
C129 C130 1.392(14) . ?
C132 C133 1.496(14) . ?
C133 C134 1.384(15) . ?
C133 C138 1.356(14) . ?
C134 C135 1.402(15) . ?
C135 C136 1.368(14) . ?
C136 C137 1.370(15) . ?
C137 C138 1.379(16) . ?
C139 C140 1.506(12) . ?
C140 C141 1.377(13) . ?
C140 C145 1.373(12) . ?
C141 C142 1.388(12) . ?
C142 C143 1.418(11) . ?
C142 C146 1.478(12) . ?
C143 C144 1.387(12) . ?
C144 C145 1.383(13) . ?
C144 C154 1.529(11) . ?
C147 C148 1.378(14) . ?
C147 C152 1.337(17) . ?
C148 C149 1.365(14) . ?
C149 C150 1.346(16) . ?
C150 C151 1.392(15) . ?
C150 C153 1.480(14) . ?
C151 C152 1.448(15) . ?
C155 C156 1.349(13) . ?
C155 C160 1.392(15) . ?
C156 C157 1.380(13) . ?
C157 C158 1.344(15) . ?
C158 C159 1.350(16) . ?
C158 C161 1.492(13) . ?
C159 C160 1.433(17) . ?
O40 C165 1.230(2) . ?
C165 C166 1.540(2) . ?
C165 C167 1.540(2) . ?
O41 C168 1.229(2) . ?
C168 C169 1.540(2) . ?
C168 C170 1.540(2) . ?
O42 C172 1.229(2) . ?
C171 C172 1.540(2) . ?
C172 C173 1.540(2) . ?
O43 C175 1.229(2) . ?
C174 C175 1.540(2) . ?
C175 C176 1.540(2) . ?
O44 C164 1.229(2) . ?
N29 C162 1.450(2) . ?
N29 C163 1.450(2) . ?
N29 C164 1.339(2) . ?

loop_
_smtbx_masks_void_nr
_smtbx_masks_void_average_x
_smtbx_masks_void_average_y
_smtbx_masks_void_average_z
_smtbx_masks_void_volume
_smtbx_masks_void_count_electrons
_smtbx_masks_void_content
1 -0.671 -0.838 -0.705 5943.3 1116.4 ?
